data_4115462
loop_
_publ_author_name
'Holger Piotrowski'
'Kurt Polborn'
'Gerhard Hilt'
'Kay Severin'

_publ_contact_author
;  Kay Severin
   Department Chemie, Ludwig-Maximilians-Universit\"at M\"unchen 
   Butenandstr. 5-13
   D-81377 M\"unchen                                         
   Germany                                                       
;
_publ_contact_author_email kse@cup.uni-muenchen.de
_publ_contact_author_phone +49(0)892180-7772
_publ_section_title
;
 A Self-Assembled Metallomacrocyclic Ionophore with High Affinity and
 Selectivity for Li+ and Na+
;
_journal_name_full 'Journal of the American Chemical Society'
_journal_page_first 2699
_journal_page_last 2700
_journal_paper_doi 10.1021/ja005804t
_journal_volume 123
_journal_year 2001
_chemical_compound_source
;
crystal provided by K. Severin
;
_chemical_formula_moiety 'Ru3, 3(C10 H14), 3(C5 H3 N O2), Na, Cl, 0.5(C6 H6)'
_chemical_formula_sum 'C48 H54 Cl N3 Na O6 Ru3'
_chemical_formula_weight 1130.61
_chemical_name_common Ru-C5H3NO2-C10H14-NaCl
_space_group_IT_number 56
_symmetry_cell_setting orthorhombic
_symmetry_Int_Tables_number 56
_symmetry_space_group_name_Hall '-P 2ab 2ac'
_symmetry_space_group_name_H-M 'P c c n'
_atom_sites_solution_hydrogens geom
_atom_sites_solution_primary direct
_atom_sites_solution_secondary difmap
_audit_author_name 'Piotrowski, H.'
_audit_block_code Ru_C5H3NO2_C10H14_Na_Cl_e205_beck
_audit_creation_date 04-Sep-00
_audit_creation_method 'form98_1/compatible with shelxl97-2'
_cell_angle_alpha 90
_cell_angle_beta 90
_cell_angle_gamma 90
_cell_formula_units_Z 16
_cell_length_a 27.8463(14)
_cell_length_b 36.2391(16)
_cell_length_c 18.9280(10)
_cell_measurement_reflns_used 5000
_cell_measurement_temperature 200(3)
_cell_measurement_theta_max 20.8
_cell_measurement_theta_min 1.5
_cell_volume 19100.7(16)
_computing_cell_refinement 'Stoe IPDS software (Darmstadt, Germany)'
_computing_data_collection 'Stoe IPDS software (Darmstadt, Germany)'
_computing_data_reduction 'Stoe IPDS software (Darmstadt, Germany)'
_computing_molecular_graphics
;ORTEP (M. N. Burnett, C. K. Johnson, ORTEP-III: Oak Ridge Thermal Ellipsoid
 Plot Program for Crystal Structure Illustrations, Oak Ridge National
 Laboratory Report ORNL-6895, 1996). Windows version (L. J. Farrugia, Univ.
 Glasgow) used --- SCHAKAL (E. Keller, University of  Freiburg (Breisgau),
 Germany, 1995).
;
_computing_publication_material
;PLATON (A. L. Spek, Acta Crystallogr, Sect. A, 1990, 46, C34, 1995 version).
--- T.B.Cohen, Pure Appl. Chem. 1996,68,2339-2359 (atomic masses).
;
_computing_structure_refinement 'SHELXL-97 (G. M. Sheldrick. University of G\"ottingen, 97-2 version)'
_computing_structure_solution
;
SIR97 (Cascarano et al.,Acta Crystallogr., Sect A, 1996, C79)
;
_diffrn_ambient_temperature 200(3)
_diffrn_measured_fraction_theta_full 0.995
_diffrn_measured_fraction_theta_max 0.995
_diffrn_measurement_device 'image-plate area detector'
_diffrn_measurement_device_type 'Stoe IPDS'
_diffrn_measurement_method 'area detection'
_diffrn_radiation_collimation '0.5 mm collimator'
_diffrn_radiation_monochromator graphite
_diffrn_radiation_source 'fine-focus sealed tube'
_diffrn_radiation_type MoK\a
_diffrn_radiation_wavelength 0.71073
_diffrn_reflns_av_R_equivalents 0.0589
_diffrn_reflns_av_sigmaI/netI 0.0407
_diffrn_reflns_limit_h_max 27
_diffrn_reflns_limit_h_min -27
_diffrn_reflns_limit_k_max 36
_diffrn_reflns_limit_k_min -36
_diffrn_reflns_limit_l_max 16
_diffrn_reflns_limit_l_min -18
_diffrn_reflns_number 53851
_diffrn_reflns_theta_full 20.81
_diffrn_reflns_theta_max 20.81
_diffrn_reflns_theta_min 1.42
_diffrn_source_current 50_mA
_diffrn_source_power 2.75_kW
_diffrn_source_type 'Spellman DF4 Series'
_diffrn_source_voltage 55_kV
_exptl_absorpt_coefficient_mu 1.052
_exptl_absorpt_correction_T_max 0.9298
_exptl_absorpt_correction_T_min 0.7747
_exptl_absorpt_correction_type numerical
_exptl_absorpt_process_details 'XRed, rev. 1.09, Stoe (Darmstadt, Germany)'
_exptl_crystal_colour brown
_exptl_crystal_density_diffrn 1.57268(13)
_exptl_crystal_description platelet
_exptl_crystal_F_000 9136
_exptl_crystal_size_max 0.25
_exptl_crystal_size_mid 0.25
_exptl_crystal_size_min 0.08
_refine_diff_density_max 1.442
_refine_diff_density_min -0.692
_refine_diff_density_rms 0.111
_refine_ls_extinction_method none
_refine_ls_goodness_of_fit_ref 0.994
_refine_ls_hydrogen_treatment constr
_refine_ls_matrix_type full
_refine_ls_number_parameters 1094
_refine_ls_number_reflns 9963
_refine_ls_number_restraints 0
_refine_ls_restrained_S_all 0.994
_refine_ls_R_factor_all 0.0518
_refine_ls_R_factor_gt 0.0395
_refine_ls_shift/su_max 0.000
_refine_ls_shift/su_mean 0.000
_refine_ls_structure_factor_coef Fsqd
_refine_ls_weighting_scheme calc
_refine_ls_wR_factor_gt 0.1078
_refine_ls_wR_factor_ref 0.1128
_reflns_number_gt 7926
_reflns_number_total 9963
_reflns_threshold_expression >2sigma(I)
_cod_data_source_file ja005804t_1.cif
_cod_data_source_block e205
_cod_database_code 4115462
_kl_diffrn_detector_area_phi_start 0.0
_kl_diffrn_detector_area_phi_end 135.0
_kl_diffrn_detector_area_phi_incr 0.6
_kl_diffrn_detector_area_expos_time 3.00_min
_kl_diffrn_detector_area_plate_dist 100.0_mm
_kl_diffrn_detector_area_eff_mos_spread 0.006
_kl_diffrn_detector_area_profile_funct dynamic
_kl_diffrn_detector_area_profile_min 13
_kl_diffrn_detector_area_profile_max 17

loop_
_symmetry_equiv_pos_as_xyz
'x, y, z'
'-x+1/2, -y+1/2, z'
'x+1/2, -y, -z+1/2'
'-x, y+1/2, -z+1/2'
'-x, -y, -z'
'x-1/2, y-1/2, -z'
'-x-1/2, y, z-1/2'
'x, -y-1/2, z-1/2'

loop_
_atom_site_label
_atom_site_type_symbol
_atom_site_fract_x
_atom_site_fract_y
_atom_site_fract_z
_atom_site_U_iso_or_equiv
_atom_site_adp_type
_atom_site_occupancy
_atom_site_symmetry_multiplicity
_atom_site_calc_flag
_atom_site_refinement_flags
_atom_site_disorder_assembly
_atom_site_disorder_group
Ru1 Ru -0.02761(2) -0.046871(15) 0.12427(3) 0.03084(17) Uani 1 1 d . . .
C11 C 0.0189(2) -0.01934(18) 0.2011(4) 0.0354(18) Uani 1 1 d . . .
C111 C 0.0689(3) -0.0287(2) 0.2268(4) 0.049(2) Uani 1 1 d . . .
H111 H 0.0669 -0.0519 0.2533 0.058 Uiso 1 1 calc R . .
C211 C 0.1039(3) -0.0344(3) 0.1667(5) 0.069(3) Uani 1 1 d . . .
H21A H 0.0902 -0.0511 0.1328 0.104 Uiso 1 1 calc R . .
H21B H 0.1332 -0.0446 0.1848 0.104 Uiso 1 1 calc R . .
H21C H 0.1104 -0.0112 0.1443 0.104 Uiso 1 1 calc R . .
C311 C 0.0861(3) 0.0009(3) 0.2771(6) 0.076(3) Uani 1 1 d . . .
H31A H 0.0866 0.0243 0.2532 0.113 Uiso 1 1 calc R . .
H31B H 0.1179 -0.0050 0.2932 0.113 Uiso 1 1 calc R . .
H31C H 0.0647 0.0023 0.3169 0.113 Uiso 1 1 calc R . .
C21 C -0.0220(3) -0.03407(19) 0.2348(4) 0.0360(18) Uani 1 1 d . . .
H21 H -0.0176 -0.0501 0.2726 0.043 Uiso 1 1 calc R . .
C31 C -0.0689(3) -0.02542(19) 0.2136(4) 0.0401(19) Uani 1 1 d . . .
H31 H -0.0949 -0.0348 0.2387 0.048 Uiso 1 1 calc R . .
C41 C -0.0769(3) -0.0024(2) 0.1542(4) 0.043(2) Uani 1 1 d . . .
C411 C -0.1258(3) 0.0048(3) 0.1270(5) 0.074(3) Uani 1 1 d . . .
H41A H -0.1472 -0.0142 0.1430 0.111 Uiso 1 1 calc R . .
H41B H -0.1252 0.0050 0.0763 0.111 Uiso 1 1 calc R . .
H41C H -0.1368 0.0283 0.1440 0.111 Uiso 1 1 calc R . .
C51 C -0.0358(3) 0.01192(19) 0.1193(4) 0.046(2) Uani 1 1 d . . .
H51 H -0.0397 0.0271 0.0801 0.056 Uiso 1 1 calc R . .
C61 C 0.0106(3) 0.00341(19) 0.1433(4) 0.0407(19) Uani 1 1 d . . .
H61 H 0.0368 0.0134 0.1196 0.049 Uiso 1 1 calc R . .
N11A N 0.01623(18) -0.15298(15) 0.0800(3) 0.0287(13) Uani 1 1 d . . .
C21A C 0.0096(2) -0.11638(18) 0.0838(4) 0.0280(16) Uani 1 1 d . . .
O21A O -0.00817(16) -0.10161(11) 0.1411(2) 0.0320(11) Uani 1 1 d . . .
C31A C 0.0216(2) -0.09237(18) 0.0271(4) 0.0301(17) Uani 1 1 d . . .
O31A O 0.01414(17) -0.05672(12) 0.0370(2) 0.0383(12) Uani 1 1 d . . .
C41A C 0.0414(2) -0.10743(19) -0.0319(4) 0.0360(18) Uani 1 1 d . . .
H41D H 0.0510 -0.0924 -0.0691 0.043 Uiso 1 1 calc R . .
C51A C 0.0471(2) -0.1455(2) -0.0360(4) 0.0360(18) Uani 1 1 d . . .
H51A H 0.0596 -0.1560 -0.0769 0.043 Uiso 1 1 calc R . .
C61A C 0.0349(2) -0.16719(19) 0.0183(4) 0.0337(17) Uani 1 1 d . . .
H61A H 0.0390 -0.1926 0.0143 0.040 Uiso 1 1 calc R . .
Ru2 Ru -0.17417(2) -0.140550(19) 0.15920(5) 0.0612(2) Uani 1 1 d . . .
C12 C -0.2231(3) -0.1119(3) 0.2304(6) 0.070(3) Uani 1 1 d . . .
C112 C -0.2359(3) -0.0707(3) 0.2333(5) 0.072(3) Uani 1 1 d . . .
H112 H -0.2070 -0.0572 0.2477 0.087 Uiso 1 1 calc R . .
C212 C -0.2739(4) -0.0649(4) 0.2908(7) 0.111(4) Uani 1 1 d . . .
H21D H -0.2805 -0.0391 0.2959 0.166 Uiso 1 1 calc R . .
H21E H -0.2622 -0.0746 0.3348 0.166 Uiso 1 1 calc R . .
H21F H -0.3029 -0.0776 0.2778 0.166 Uiso 1 1 calc R . .
C312 C -0.2521(4) -0.0551(3) 0.1649(6) 0.098(4) Uani 1 1 d . . .
H31D H -0.2274 -0.0586 0.1301 0.147 Uiso 1 1 calc R . .
H31E H -0.2585 -0.0292 0.1703 0.147 Uiso 1 1 calc R . .
H31F H -0.2808 -0.0675 0.1499 0.147 Uiso 1 1 calc R . .
C22 C -0.1826(3) -0.1248(3) 0.2678(5) 0.077(3) Uani 1 1 d . . .
H22 H -0.1644 -0.1085 0.2946 0.093 Uiso 1 1 calc R . .
C32 C -0.1692(4) -0.1636(4) 0.2644(7) 0.095(4) Uani 1 1 d . . .
H32 H -0.1432 -0.1725 0.2901 0.114 Uiso 1 1 calc R . .
C42 C -0.1969(6) -0.1878(4) 0.2208(10) 0.117(5) Uani 1 1 d . . .
C142 C -0.1795(6) -0.2278(4) 0.2135(11) 0.176(8) Uani 1 1 d . . .
H14A H -0.1505 -0.2311 0.2402 0.264 Uiso 1 1 calc R . .
H14B H -0.1734 -0.2332 0.1647 0.264 Uiso 1 1 calc R . .
H14C H -0.2038 -0.2443 0.2311 0.264 Uiso 1 1 calc R . .
C52 C -0.2360(4) -0.1745(3) 0.1848(9) 0.112(5) Uani 1 1 d . . .
H52 H -0.2544 -0.1905 0.1575 0.135 Uiso 1 1 calc R . .
C62 C -0.2483(4) -0.1373(3) 0.1887(7) 0.091(4) Uani 1 1 d . . .
H62 H -0.2744 -0.1290 0.1624 0.109 Uiso 1 1 calc R . .
N12A N -0.0840(2) -0.06791(15) 0.0585(3) 0.0362(15) Uani 1 1 d . . .
C22A C -0.1197(3) -0.0893(2) 0.0809(4) 0.0402(19) Uani 1 1 d . . .
O22A O -0.12016(16) -0.10161(13) 0.1453(3) 0.0417(12) Uani 1 1 d . . .
C32A C -0.1591(3) -0.0984(2) 0.0353(5) 0.052(2) Uani 1 1 d . . .
O32A O -0.19286(19) -0.11995(16) 0.0625(3) 0.0639(16) Uani 1 1 d . . .
C42A C -0.1592(3) -0.0841(2) -0.0315(5) 0.061(3) Uani 1 1 d . . .
H42A H -0.1845 -0.0892 -0.0621 0.073 Uiso 1 1 calc R . .
C52A C -0.1221(4) -0.0624(2) -0.0533(5) 0.059(2) Uani 1 1 d . . .
H52A H -0.1220 -0.0528 -0.0988 0.071 Uiso 1 1 calc R . .
C62A C -0.0856(3) -0.0549(2) -0.0090(4) 0.048(2) Uani 1 1 d . . .
H62A H -0.0605 -0.0402 -0.0251 0.058 Uiso 1 1 calc R . .
Ru3 Ru 0.009030(19) -0.189574(14) 0.16831(3) 0.02882(17) Uani 1 1 d . A .
C13 C 0.0156(3) -0.22515(19) 0.2607(4) 0.0368(18) Uani 1 1 d . A .
C113 C -0.0183(3) -0.2544(2) 0.2901(4) 0.054(2) Uani 1 1 d . . .
H113_1 H -0.0462 -0.2417 0.3101 0.065 Uiso 0.517(19) 1 calc PR A 1
H113_2 H -0.0240 -0.2724 0.2522 0.065 Uiso 0.483(19) 1 calc PR A 2
C213 C 0.0066(4) -0.2746(2) 0.3491(5) 0.079(3) Uani 1 1 d . A .
H21G H 0.0130 -0.2578 0.3871 0.118 Uiso 1 1 calc R . .
H21H H 0.0363 -0.2847 0.3321 0.118 Uiso 1 1 calc R . .
H21I H -0.0136 -0.2942 0.3658 0.118 Uiso 1 1 calc R . .
C313 C -0.0366(6) -0.2805(5) 0.2302(10) 0.069(6) Uiso 0.517(19) 1 d P A 1
H31G H -0.0512 -0.2660 0.1936 0.103 Uiso 0.517(19) 1 calc PR A 1
H31H H -0.0598 -0.2973 0.2492 0.103 Uiso 0.517(19) 1 calc PR A 1
H31I H -0.0101 -0.2940 0.2110 0.103 Uiso 0.517(19) 1 calc PR A 1
C413 C -0.0678(7) -0.2404(6) 0.3149(12) 0.080(8) Uiso 0.483(19) 1 d P A 2
H41G H -0.0840 -0.2287 0.2762 0.121 Uiso 0.483(19) 1 calc PR A 2
H41H H -0.0635 -0.2230 0.3525 0.121 Uiso 0.483(19) 1 calc PR A 2
H41I H -0.0866 -0.2609 0.3314 0.121 Uiso 0.483(19) 1 calc PR A 2
C23 C 0.0133(3) -0.18769(19) 0.2824(4) 0.0363(18) Uani 1 1 d . . .
H23 H -0.0098 -0.1808 0.3154 0.044 Uiso 1 1 calc R A .
C33 C 0.0443(2) -0.16096(19) 0.2560(4) 0.0337(17) Uani 1 1 d . A .
H33 H 0.0417 -0.1368 0.2718 0.040 Uiso 1 1 calc R . .
C43 C 0.0795(2) -0.16985(19) 0.2058(4) 0.0375(18) Uani 1 1 d . . .
C143 C 0.1119(3) -0.1412(2) 0.1759(4) 0.054(2) Uani 1 1 d . A .
H14D H 0.0938 -0.1192 0.1659 0.082 Uiso 1 1 calc R . .
H14E H 0.1262 -0.1502 0.1331 0.082 Uiso 1 1 calc R . .
H14F H 0.1367 -0.1355 0.2095 0.082 Uiso 1 1 calc R . .
C53 C 0.0822(2) -0.2074(2) 0.1832(4) 0.0387(18) Uani 1 1 d . A .
H53 H 0.1053 -0.2142 0.1501 0.046 Uiso 1 1 calc R . .
C63 C 0.0512(3) -0.2337(2) 0.2095(4) 0.0401(19) Uani 1 1 d . . .
H63 H 0.0536 -0.2579 0.1932 0.048 Uiso 1 1 calc R A .
N13A N -0.1311(2) -0.17703(17) 0.0976(4) 0.0552(19) Uani 1 1 d . . .
C23A C -0.0861(3) -0.1881(2) 0.1141(4) 0.0424(19) Uani 1 1 d . A .
O23A O -0.06364(16) -0.17464(12) 0.1687(3) 0.0349(12) Uani 1 1 d . . .
C33A C -0.0616(3) -0.2153(2) 0.0728(4) 0.043(2) Uani 1 1 d . . .
O33A O -0.01775(16) -0.22451(12) 0.0937(3) 0.0386(12) Uani 1 1 d . A .
C43A C -0.0841(3) -0.2305(3) 0.0156(5) 0.072(3) Uani 1 1 d . A .
H43A H -0.0689 -0.2484 -0.0116 0.086 Uiso 1 1 calc R . .
C53A C -0.1307(4) -0.2184(3) -0.0010(6) 0.091(4) Uani 1 1 d . . .
H53A H -0.1468 -0.2281 -0.0398 0.110 Uiso 1 1 calc R A .
C63A C -0.1516(3) -0.1929(3) 0.0396(7) 0.085(4) Uani 1 1 d . A .
H63A H -0.1824 -0.1853 0.0274 0.102 Uiso 1 1 calc R . .
Na1 Na -0.06263(10) -0.11979(7) 0.22063(15) 0.0437(7) Uani 1 1 d . A .
Cl1 Cl -0.06348(11) -0.11233(7) 0.35368(12) 0.0867(9) Uani 1 1 d . . .
Ru4 Ru 0.391575(18) -0.031546(15) 0.08315(3) 0.02832(17) Uani 1 1 d . . .
C14 C 0.3873(2) 0.0182(2) 0.0179(4) 0.0375(19) Uani 1 1 d . . .
C114 C 0.3459(3) 0.0433(2) 0.0010(5) 0.054(2) Uani 1 1 d . . .
H114 H 0.3228 0.0291 -0.0271 0.065 Uiso 1 1 calc R . .
C214 C 0.3638(3) 0.0750(3) -0.0445(6) 0.084(3) Uani 1 1 d . . .
H21J H 0.3369 0.0895 -0.0600 0.125 Uiso 1 1 calc R . .
H21K H 0.3805 0.0654 -0.0849 0.125 Uiso 1 1 calc R . .
H21L H 0.3852 0.0902 -0.0174 0.125 Uiso 1 1 calc R . .
C314 C 0.3205(3) 0.0570(3) 0.0644(6) 0.076(3) Uani 1 1 d . . .
H31J H 0.3116 0.0365 0.0938 0.114 Uiso 1 1 calc R . .
H31K H 0.2921 0.0701 0.0502 0.114 Uiso 1 1 calc R . .
H31L H 0.3412 0.0733 0.0904 0.114 Uiso 1 1 calc R . .
C24 C 0.3978(2) -0.0128(2) -0.0246(4) 0.0386(19) Uani 1 1 d . . .
H24 H 0.3782 -0.0178 -0.0632 0.046 Uiso 1 1 calc R . .
C34 C 0.4366(3) -0.0363(2) -0.0110(4) 0.041(2) Uani 1 1 d . . .
H34 H 0.4427 -0.0559 -0.0414 0.049 Uiso 1 1 calc R . .
C44 C 0.4663(2) -0.0307(2) 0.0478(4) 0.0410(19) Uani 1 1 d . . .
C144 C 0.5051(3) -0.0575(2) 0.0670(5) 0.059(2) Uani 1 1 d . . .
H14G H 0.4966 -0.0816 0.0501 0.089 Uiso 1 1 calc R . .
H14H H 0.5087 -0.0582 0.1174 0.089 Uiso 1 1 calc R . .
H14I H 0.5348 -0.0499 0.0458 0.089 Uiso 1 1 calc R . .
C54 C 0.4572(2) 0.0005(2) 0.0914(4) 0.0408(19) Uani 1 1 d . . .
H54 H 0.4772 0.0054 0.1296 0.049 Uiso 1 1 calc R . .
C64 C 0.4184(2) 0.0237(2) 0.0772(4) 0.0392(19) Uani 1 1 d . . .
H64 H 0.4124 0.0434 0.1074 0.047 Uiso 1 1 calc R . .
N14A N 0.26085(17) -0.08231(14) 0.1100(3) 0.0289(13) Uani 1 1 d . . .
C24A C 0.3003(2) -0.06114(16) 0.1133(3) 0.0233(15) Uani 1 1 d . . .
O24A O 0.32894(14) -0.05917(11) 0.0589(2) 0.0273(10) Uani 1 1 d . . .
C34A C 0.3112(2) -0.03901(17) 0.1732(4) 0.0306(17) Uani 1 1 d . . .
O34A O 0.35045(16) -0.01823(12) 0.1699(2) 0.0350(11) Uani 1 1 d . . .
C44A C 0.2792(3) -0.0393(2) 0.2285(4) 0.0375(18) Uani 1 1 d . . .
H44A H 0.2845 -0.0246 0.2680 0.045 Uiso 1 1 calc R . .
C54A C 0.2391(2) -0.0615(2) 0.2246(4) 0.0352(17) Uani 1 1 d . . .
H54A H 0.2175 -0.0619 0.2620 0.042 Uiso 1 1 calc R . .
C64A C 0.2311(2) -0.08261(19) 0.1673(4) 0.0359(18) Uani 1 1 d . . .
H64A H 0.2043 -0.0979 0.1667 0.043 Uiso 1 1 calc R . .
Ru5 Ru 0.405432(19) -0.176241(14) 0.03765(3) 0.02905(17) Uani 1 1 d . . .
C15 C 0.3823(3) -0.2149(2) -0.0463(4) 0.043(2) Uani 1 1 d . . .
C115 C 0.3335(3) -0.2317(3) -0.0627(5) 0.065(3) Uani 1 1 d . . .
H115 H 0.3096 -0.2119 -0.0596 0.078 Uiso 1 1 calc R . .
C215 C 0.3171(4) -0.2624(3) -0.0131(6) 0.088(3) Uani 1 1 d . . .
H21M H 0.3398 -0.2824 -0.0148 0.132 Uiso 1 1 calc R . .
H21N H 0.2861 -0.2712 -0.0276 0.132 Uiso 1 1 calc R . .
H21O H 0.3152 -0.2530 0.0342 0.132 Uiso 1 1 calc R . .
C315 C 0.3347(4) -0.2446(3) -0.1392(5) 0.091(3) Uani 1 1 d . . .
H31M H 0.3591 -0.2631 -0.1446 0.136 Uiso 1 1 calc R . .
H31N H 0.3419 -0.2240 -0.1693 0.136 Uiso 1 1 calc R . .
H31O H 0.3041 -0.2547 -0.1518 0.136 Uiso 1 1 calc R . .
C25 C 0.3961(3) -0.1805(2) -0.0766(4) 0.044(2) Uani 1 1 d . . .
H25 H 0.3755 -0.1682 -0.1072 0.052 Uiso 1 1 calc R . .
C35 C 0.4416(3) -0.1652(2) -0.0597(4) 0.042(2) Uani 1 1 d . . .
H35 H 0.4500 -0.1426 -0.0796 0.050 Uiso 1 1 calc R . .
C45 C 0.4739(3) -0.1822(2) -0.0150(4) 0.045(2) Uani 1 1 d . . .
C145 C 0.5214(3) -0.1647(3) 0.0059(6) 0.074(3) Uani 1 1 d . . .
H14J H 0.5468 -0.1754 -0.0215 0.110 Uiso 1 1 calc R . .
H14K H 0.5273 -0.1690 0.0552 0.110 Uiso 1 1 calc R . .
H14L H 0.5200 -0.1386 -0.0028 0.110 Uiso 1 1 calc R . .
C55 C 0.4592(3) -0.2162(2) 0.0153(4) 0.043(2) Uani 1 1 d . . .
H55 H 0.4797 -0.2281 0.0467 0.052 Uiso 1 1 calc R . .
C65 C 0.4151(3) -0.2321(2) -0.0006(4) 0.043(2) Uani 1 1 d . . .
H65 H 0.4072 -0.2548 0.0194 0.052 Uiso 1 1 calc R . .
N15A N 0.40973(18) -0.07797(15) 0.1483(3) 0.0289(13) Uani 1 1 d . . .
C25A C 0.4131(2) -0.11288(18) 0.1242(4) 0.0260(16) Uani 1 1 d . . .
O25A O 0.40283(14) -0.11994(11) 0.0591(2) 0.0265(10) Uani 1 1 d . . .
C35A C 0.4295(2) -0.1421(2) 0.1684(4) 0.0318(17) Uani 1 1 d . . .
O35A O 0.43023(15) -0.17550(12) 0.1402(2) 0.0351(11) Uani 1 1 d . . .
C45A C 0.4457(3) -0.1335(2) 0.2340(4) 0.0418(19) Uani 1 1 d . . .
H45A H 0.4585 -0.1517 0.2631 0.050 Uiso 1 1 calc R . .
C55A C 0.4429(3) -0.0969(2) 0.2573(4) 0.048(2) Uani 1 1 d . . .
H55A H 0.4535 -0.0907 0.3023 0.057 Uiso 1 1 calc R . .
C65A C 0.4248(2) -0.0708(2) 0.2142(4) 0.0393(18) Uani 1 1 d . . .
H65A H 0.4227 -0.0467 0.2309 0.047 Uiso 1 1 calc R . .
Ru6 Ru 0.236323(17) -0.104551(15) 0.01237(3) 0.02824(17) Uani 1 1 d . . .
C16 C 0.2064(2) -0.11505(19) -0.0936(4) 0.0355(18) Uani 1 1 d . . .
C116 C 0.2038(3) -0.1492(2) -0.1365(4) 0.049(2) Uani 1 1 d . . .
H116 H 0.1887 -0.1685 -0.1077 0.059 Uiso 1 1 calc R . .
C216 C 0.1717(4) -0.1420(3) -0.2004(6) 0.099(4) Uani 1 1 d . . .
H21P H 0.1396 -0.1367 -0.1846 0.149 Uiso 1 1 calc R . .
H21Q H 0.1712 -0.1635 -0.2301 0.149 Uiso 1 1 calc R . .
H21R H 0.1839 -0.1214 -0.2265 0.149 Uiso 1 1 calc R . .
C316 C 0.2525(4) -0.1634(3) -0.1609(5) 0.078(3) Uani 1 1 d . . .
H31P H 0.2649 -0.1475 -0.1972 0.117 Uiso 1 1 calc R . .
H31Q H 0.2490 -0.1880 -0.1793 0.117 Uiso 1 1 calc R . .
H31R H 0.2743 -0.1637 -0.1217 0.117 Uiso 1 1 calc R . .
C26 C 0.2455(2) -0.09016(19) -0.0987(4) 0.0358(18) Uani 1 1 d . . .
H26 H 0.2709 -0.0954 -0.1288 0.043 Uiso 1 1 calc R . .
C36 C 0.2461(3) -0.0572(2) -0.0581(4) 0.0384(19) Uani 1 1 d . . .
H36 H 0.2714 -0.0407 -0.0635 0.046 Uiso 1 1 calc R . .
C46 C 0.2095(3) -0.0490(2) -0.0103(4) 0.043(2) Uani 1 1 d . . .
C146 C 0.2120(3) -0.0148(2) 0.0352(5) 0.062(2) Uani 1 1 d . . .
H14M H 0.2450 -0.0074 0.0405 0.093 Uiso 1 1 calc R . .
H14N H 0.1986 -0.0200 0.0808 0.093 Uiso 1 1 calc R . .
H14O H 0.1942 0.0047 0.0132 0.093 Uiso 1 1 calc R . .
C56 C 0.1707(2) -0.0744(2) -0.0044(4) 0.045(2) Uani 1 1 d . . .
H56 H 0.1455 -0.0694 0.0265 0.054 Uiso 1 1 calc R . .
C66 C 0.1700(2) -0.1064(2) -0.0438(4) 0.0404(19) Uani 1 1 d . . .
H66 H 0.1447 -0.1229 -0.0377 0.048 Uiso 1 1 calc R . .
N16A N 0.33603(19) -0.17965(14) 0.0862(3) 0.0282(13) Uani 1 1 d . . .
C26A C 0.2963(2) -0.16181(17) 0.0648(3) 0.0243(15) Uani 1 1 d . . .
O26A O 0.29849(14) -0.13762(12) 0.0136(2) 0.0301(11) Uani 1 1 d . . .
C36A C 0.2513(2) -0.16738(17) 0.0973(4) 0.0288(17) Uani 1 1 d . . .
O36A O 0.21443(15) -0.14822(12) 0.0739(3) 0.0360(12) Uani 1 1 d . . .
C46A C 0.2474(3) -0.19356(19) 0.1490(4) 0.0382(19) Uani 1 1 d . . .
H46A H 0.2178 -0.1990 0.1691 0.046 Uiso 1 1 calc R . .
C56A C 0.2889(3) -0.21201(19) 0.1712(4) 0.0398(19) Uani 1 1 d . . .
H56A H 0.2872 -0.2293 0.2075 0.048 Uiso 1 1 calc R . .
C66A C 0.3312(2) -0.20478(18) 0.1401(4) 0.0328(17) Uani 1 1 d . . .
H66A H 0.3584 -0.2173 0.1556 0.039 Uiso 1 1 calc R . .
Na2 Na 0.35400(8) -0.09902(6) -0.02458(13) 0.0281(6) Uani 1 1 d . . .
Cl2 Cl 0.36963(7) -0.08886(5) -0.15498(9) 0.0440(5) Uani 1 1 d . . .
C1 C 0.3615(5) 0.1655(4) 0.6905(10) 0.187(8) Uiso 1 1 d G . .
H1 H 0.3398 0.1803 0.6662 0.225 Uiso 1 1 calc R . .
C2 C 0.3951(6) 0.1447(5) 0.6535(6) 0.232(11) Uiso 1 1 d G . .
H2 H 0.3959 0.1457 0.6044 0.278 Uiso 1 1 calc R . .
C3 C 0.4276(5) 0.1226(4) 0.6898(9) 0.185(7) Uiso 1 1 d G . .
H3 H 0.4501 0.1088 0.6650 0.222 Uiso 1 1 calc R . .
C4 C 0.4265(5) 0.1213(4) 0.7632(10) 0.197(8) Uiso 1 1 d G . .
H4 H 0.4482 0.1065 0.7875 0.237 Uiso 1 1 calc R . .
C5 C 0.3928(7) 0.1420(5) 0.8002(6) 0.273(13) Uiso 1 1 d G . .
H5 H 0.3921 0.1410 0.8493 0.327 Uiso 1 1 calc R . .
C6 C 0.3604(5) 0.1641(4) 0.7639(10) 0.232(10) Uiso 1 1 d G . .
H6 H 0.3379 0.1779 0.7887 0.279 Uiso 1 1 calc R . .

loop_
_atom_site_aniso_label
_atom_site_aniso_U_11
_atom_site_aniso_U_22
_atom_site_aniso_U_33
_atom_site_aniso_U_23
_atom_site_aniso_U_13
_atom_site_aniso_U_12
Ru1 0.0457(4) 0.0190(3) 0.0279(3) 0.0016(3) 0.0075(3) 0.0088(3)
C11 0.040(4) 0.024(4) 0.043(5) -0.003(4) 0.010(4) 0.005(3)
C111 0.047(5) 0.041(5) 0.059(6) -0.002(4) 0.002(4) 0.006(4)
C211 0.052(5) 0.060(6) 0.096(8) -0.006(5) 0.010(5) 0.008(4)
C311 0.061(6) 0.074(7) 0.092(8) -0.025(6) -0.010(5) 0.007(5)
C21 0.055(5) 0.026(4) 0.027(4) -0.007(3) -0.004(4) 0.008(4)
C31 0.049(5) 0.036(4) 0.036(5) -0.007(4) 0.012(4) 0.010(4)
C41 0.060(5) 0.031(4) 0.038(5) -0.013(4) -0.004(4) 0.024(4)
C411 0.076(6) 0.073(7) 0.073(7) -0.025(5) -0.017(5) 0.044(5)
C51 0.080(6) 0.018(4) 0.041(5) 0.005(4) 0.003(5) 0.013(4)
C61 0.059(5) 0.021(4) 0.042(5) -0.004(4) 0.012(4) 0.002(4)
N11A 0.037(3) 0.024(3) 0.025(3) -0.005(3) 0.002(3) 0.010(3)
C21A 0.033(4) 0.025(4) 0.027(4) -0.005(4) 0.002(3) 0.012(3)
O21A 0.049(3) 0.019(2) 0.028(3) 0.002(2) 0.007(2) 0.009(2)
C31A 0.038(4) 0.026(4) 0.027(4) -0.003(3) 0.005(3) 0.005(3)
O31A 0.060(3) 0.023(3) 0.032(3) 0.000(2) 0.013(2) 0.007(2)
C41A 0.048(4) 0.031(5) 0.029(4) 0.001(3) 0.011(4) -0.002(3)
C51A 0.046(4) 0.038(5) 0.024(4) -0.012(4) 0.007(3) 0.010(3)
C61A 0.044(4) 0.022(4) 0.035(5) -0.004(4) 0.005(4) 0.009(3)
Ru2 0.0399(4) 0.0469(4) 0.0966(6) 0.0077(4) 0.0191(4) 0.0051(3)
C12 0.046(5) 0.077(7) 0.086(7) 0.014(6) 0.030(5) 0.020(5)
C112 0.049(5) 0.088(8) 0.080(7) -0.008(6) 0.017(5) 0.018(5)
C212 0.092(8) 0.119(10) 0.121(11) -0.024(8) 0.034(8) 0.010(7)
C312 0.108(9) 0.083(8) 0.103(10) -0.002(7) -0.010(7) 0.028(7)
C22 0.063(6) 0.093(8) 0.076(7) 0.026(6) 0.031(5) 0.010(6)
C32 0.083(8) 0.099(10) 0.103(9) 0.055(8) 0.048(7) 0.030(8)
C42 0.110(11) 0.067(9) 0.173(15) 0.031(9) 0.067(11) -0.006(8)
C142 0.189(16) 0.070(9) 0.27(2) 0.053(12) 0.101(16) 0.014(10)
C52 0.067(8) 0.068(9) 0.203(16) 0.003(9) 0.041(9) -0.014(6)
C62 0.045(5) 0.084(8) 0.144(11) -0.006(8) 0.030(6) -0.010(6)
N12A 0.048(4) 0.027(3) 0.034(4) -0.001(3) 0.000(3) 0.011(3)
C22A 0.039(5) 0.032(4) 0.050(6) -0.005(4) 0.003(4) 0.017(4)
O22A 0.040(3) 0.040(3) 0.045(4) 0.005(3) 0.011(2) 0.005(2)
C32A 0.044(5) 0.042(5) 0.069(7) -0.013(5) 0.001(5) 0.019(4)
O32A 0.038(3) 0.058(4) 0.096(5) -0.003(4) -0.003(3) 0.013(3)
C42A 0.069(6) 0.051(6) 0.063(7) -0.005(5) -0.029(5) 0.022(5)
C52A 0.088(7) 0.051(6) 0.039(5) 0.003(4) -0.010(5) 0.019(5)
C62A 0.066(6) 0.042(5) 0.035(5) 0.004(4) -0.004(4) 0.009(4)
Ru3 0.0370(3) 0.0186(3) 0.0309(4) -0.0008(3) -0.0004(3) 0.0073(2)
C13 0.049(4) 0.026(4) 0.035(4) 0.009(4) -0.009(4) 0.000(3)
C113 0.081(6) 0.031(4) 0.050(5) 0.008(4) -0.006(5) -0.013(4)
C213 0.128(9) 0.047(6) 0.061(7) 0.019(5) -0.019(6) -0.021(6)
C23 0.048(4) 0.037(5) 0.024(4) -0.001(3) -0.002(3) 0.012(4)
C33 0.047(4) 0.020(4) 0.034(4) -0.002(3) 0.001(4) 0.001(3)
C43 0.041(4) 0.036(5) 0.036(5) 0.005(4) -0.007(4) 0.005(4)
C143 0.056(5) 0.058(5) 0.049(5) 0.004(4) 0.001(4) -0.010(4)
C53 0.037(4) 0.042(5) 0.037(5) 0.002(4) 0.002(3) 0.014(4)
C63 0.051(5) 0.025(4) 0.044(5) -0.004(4) -0.014(4) 0.015(4)
N13A 0.034(4) 0.042(4) 0.089(6) -0.010(4) -0.007(4) 0.005(3)
C23A 0.042(5) 0.028(4) 0.058(6) 0.000(4) -0.004(4) 0.001(4)
O23A 0.035(3) 0.027(3) 0.042(3) 0.000(2) 0.006(2) 0.006(2)
C33A 0.049(5) 0.028(4) 0.053(5) -0.006(4) -0.009(4) 0.002(4)
O33A 0.042(3) 0.026(3) 0.048(3) -0.007(2) -0.009(2) 0.010(2)
C43A 0.066(6) 0.062(6) 0.088(8) -0.035(6) -0.027(5) 0.018(5)
C53A 0.074(7) 0.084(8) 0.116(10) -0.044(7) -0.048(7) 0.023(6)
C63A 0.049(5) 0.070(7) 0.138(10) -0.034(7) -0.039(6) 0.015(5)
Na1 0.0596(18) 0.0315(15) 0.0399(17) 0.0034(13) 0.0167(14) 0.0098(14)
Cl1 0.149(2) 0.0688(16) 0.0426(14) 0.0093(12) 0.0268(15) 0.0548(17)
Ru4 0.0281(3) 0.0247(3) 0.0322(4) -0.0009(3) 0.0019(2) -0.0085(2)
C14 0.034(4) 0.033(4) 0.046(5) 0.007(4) 0.006(4) -0.011(3)
C114 0.048(5) 0.044(5) 0.070(6) 0.014(5) -0.006(4) -0.005(4)
C214 0.068(6) 0.069(7) 0.113(9) 0.051(6) -0.006(6) 0.005(5)
C314 0.061(6) 0.063(6) 0.103(8) 0.004(6) 0.006(6) 0.013(5)
C24 0.038(4) 0.044(5) 0.034(4) 0.013(4) 0.004(3) -0.019(4)
C34 0.048(5) 0.034(4) 0.041(5) -0.002(4) 0.020(4) -0.019(4)
C44 0.034(4) 0.038(5) 0.051(5) 0.012(4) 0.007(4) -0.009(4)
C144 0.039(5) 0.050(5) 0.089(7) 0.015(5) 0.020(5) -0.004(4)
C54 0.032(4) 0.039(5) 0.051(5) -0.001(4) 0.000(4) -0.018(4)
C64 0.041(4) 0.030(4) 0.046(5) -0.001(4) 0.007(4) -0.017(4)
N14A 0.018(3) 0.026(3) 0.043(4) 0.007(3) 0.003(3) -0.005(3)
C24A 0.028(4) 0.015(3) 0.027(4) 0.000(3) 0.004(3) 0.007(3)
O24A 0.027(2) 0.030(3) 0.025(3) 0.000(2) 0.004(2) -0.004(2)
C34A 0.032(4) 0.019(4) 0.041(5) 0.006(3) 0.001(4) -0.001(3)
O34A 0.040(3) 0.027(3) 0.037(3) -0.006(2) 0.003(2) -0.007(2)
C44A 0.045(5) 0.039(4) 0.029(4) -0.004(4) 0.009(4) 0.000(4)
C54A 0.035(4) 0.044(4) 0.026(4) -0.001(4) 0.010(3) -0.001(4)
C64A 0.026(4) 0.033(4) 0.049(5) 0.012(4) 0.007(4) -0.005(3)
Ru5 0.0334(3) 0.0226(3) 0.0312(3) 0.0025(3) 0.0034(3) 0.0084(2)
C15 0.059(5) 0.035(5) 0.036(5) -0.017(4) 0.008(4) 0.005(4)
C115 0.070(6) 0.064(6) 0.061(6) -0.031(5) -0.008(5) -0.004(5)
C215 0.096(8) 0.087(8) 0.080(7) -0.013(6) 0.019(6) -0.049(6)
C315 0.120(9) 0.091(8) 0.061(7) -0.030(6) -0.004(6) -0.011(7)
C25 0.060(5) 0.040(5) 0.031(4) -0.006(4) 0.003(4) 0.018(4)
C35 0.063(5) 0.028(4) 0.035(5) 0.005(4) 0.020(4) 0.008(4)
C45 0.041(5) 0.046(5) 0.047(5) 0.001(4) 0.011(4) 0.021(4)
C145 0.044(5) 0.087(7) 0.090(8) -0.010(6) 0.012(5) 0.003(5)
C55 0.050(5) 0.037(5) 0.043(5) -0.004(4) 0.007(4) 0.029(4)
C65 0.063(6) 0.022(4) 0.043(5) 0.000(4) 0.015(4) 0.012(4)
N15A 0.029(3) 0.031(4) 0.027(4) -0.002(3) 0.001(3) -0.008(3)
C25A 0.022(3) 0.030(4) 0.026(4) -0.001(4) -0.001(3) -0.006(3)
O25A 0.030(2) 0.024(2) 0.026(3) 0.002(2) -0.003(2) -0.0003(19)
C35A 0.027(4) 0.040(5) 0.028(5) 0.010(4) -0.002(3) -0.002(3)
O35A 0.039(3) 0.025(3) 0.041(3) 0.005(2) -0.004(2) 0.003(2)
C45A 0.047(5) 0.046(5) 0.032(5) 0.017(4) -0.006(4) -0.001(4)
C55A 0.057(5) 0.053(6) 0.033(5) -0.005(4) -0.011(4) -0.004(4)
C65A 0.044(4) 0.036(4) 0.038(5) -0.001(4) -0.004(4) -0.006(4)
Ru6 0.0207(3) 0.0289(3) 0.0351(4) 0.0017(3) -0.0030(2) -0.0007(2)
C16 0.033(4) 0.036(4) 0.037(4) 0.002(4) -0.014(4) -0.001(3)
C116 0.054(5) 0.043(5) 0.049(5) -0.005(4) -0.014(4) 0.003(4)
C216 0.097(8) 0.098(8) 0.103(9) -0.052(7) -0.062(7) 0.037(7)
C316 0.102(8) 0.057(6) 0.074(7) -0.032(5) -0.029(6) 0.021(6)
C26 0.038(4) 0.037(4) 0.033(4) 0.008(4) -0.005(3) 0.004(4)
C36 0.037(4) 0.037(5) 0.042(5) 0.015(4) -0.013(4) -0.001(3)
C46 0.048(5) 0.032(4) 0.048(5) 0.006(4) -0.017(4) 0.013(4)
C146 0.075(6) 0.040(5) 0.070(6) -0.006(5) -0.020(5) 0.019(4)
C56 0.026(4) 0.058(6) 0.050(5) 0.004(5) -0.010(4) 0.016(4)
C66 0.024(4) 0.045(5) 0.053(5) 0.005(4) -0.014(4) -0.007(3)
N16A 0.035(3) 0.021(3) 0.029(3) -0.001(3) 0.001(3) 0.003(3)
C26A 0.028(4) 0.016(4) 0.029(4) 0.001(3) 0.000(3) 0.000(3)
O26A 0.028(2) 0.028(3) 0.034(3) 0.004(2) 0.000(2) -0.001(2)
C36A 0.032(4) 0.011(3) 0.043(5) 0.000(3) -0.005(3) -0.002(3)
O36A 0.027(3) 0.028(3) 0.052(3) 0.002(2) 0.000(2) -0.005(2)
C46A 0.036(4) 0.030(4) 0.048(5) 0.006(4) 0.005(4) -0.009(4)
C56A 0.052(5) 0.023(4) 0.044(5) 0.008(4) 0.004(4) -0.008(4)
C66A 0.038(4) 0.019(4) 0.041(5) 0.007(4) -0.003(4) 0.002(3)
Na2 0.0299(13) 0.0271(14) 0.0274(14) 0.0037(11) 0.0016(11) -0.0017(11)
Cl2 0.0499(11) 0.0531(12) 0.0290(10) 0.0042(9) 0.0021(9) -0.0020(9)

loop_
_atom_type_symbol
_atom_type_description
_atom_type_scat_dispersion_real
_atom_type_scat_dispersion_imag
_atom_type_scat_source
C C 0.0033 0.0016 'International Tables Vol C Tables 4.2.6.8 and 6.1.1.4'
H H 0.0000 0.0000 'International Tables Vol C Tables 4.2.6.8 and 6.1.1.4'
N N 0.0061 0.0033 'International Tables Vol C Tables 4.2.6.8 and 6.1.1.4'
O O 0.0106 0.0060 'International Tables Vol C Tables 4.2.6.8 and 6.1.1.4'
Ru Ru -1.2594 0.8363 'International Tables Vol C Tables 4.2.6.8 and 6.1.1.4'
Cl Cl 0.1484 0.1585 'International Tables Vol C Tables 4.2.6.8 and 6.1.1.4'
Na Na 0.0362 0.0249 'International Tables Vol C Tables 4.2.6.8 and 6.1.1.4'

loop_
_exptl_crystal_face_index_h
_exptl_crystal_face_index_k
_exptl_crystal_face_index_l
_exptl_crystal_face_perp_dist
0 1 0 0.0380
0 -1 0 0.0220
-1 0 0 0.0970
1 0 0 0.1490
2 1 2 0.1080
-2 2 -3 0.1350
0 0 -1 0.1860

loop_
_geom_angle_atom_site_label_1
_geom_angle_atom_site_label_2
_geom_angle_atom_site_label_3
_geom_angle
O31A Ru1 O21A 79.05(17)
O31A Ru1 C61 90.1(2)
O21A Ru1 C61 131.0(2)
O31A Ru1 N12A 83.5(2)
O21A Ru1 N12A 86.59(19)
C61 Ru1 N12A 139.9(3)
O31A Ru1 C51 101.4(3)
O21A Ru1 C51 168.9(3)
C61 Ru1 C51 38.3(3)
N12A Ru1 C51 104.5(3)
O31A Ru1 C21 141.3(2)
O21A Ru1 C21 92.1(2)
C61 Ru1 C21 67.4(3)
N12A Ru1 C21 134.1(3)
C51 Ru1 C21 80.6(3)
O31A Ru1 C31 169.2(2)
O21A Ru1 C31 110.9(2)
C61 Ru1 C31 80.2(3)
N12A Ru1 C31 100.9(3)
C51 Ru1 C31 68.0(3)
C21 Ru1 C31 37.7(3)
O31A Ru1 C11 106.2(2)
O21A Ru1 C11 100.3(2)
C61 Ru1 C11 37.4(3)
N12A Ru1 C11 169.0(2)
C51 Ru1 C11 68.9(3)
C21 Ru1 C11 37.9(3)
C31 Ru1 C11 68.6(3)
O31A Ru1 C41 133.7(2)
O21A Ru1 C41 145.5(3)
C61 Ru1 C41 69.0(3)
N12A Ru1 C41 87.3(2)
C51 Ru1 C41 38.2(3)
C21 Ru1 C41 68.6(3)
C31 Ru1 C41 37.8(3)
C11 Ru1 C41 82.2(3)
O31A Ru1 Na1 117.73(13)
O21A Ru1 Na1 40.67(13)
C61 Ru1 Na1 136.3(2)
N12A Ru1 Na1 79.78(17)
C51 Ru1 Na1 140.8(2)
C21 Ru1 Na1 70.2(2)
C31 Ru1 Na1 73.0(2)
C11 Ru1 Na1 99.8(2)
C41 Ru1 Na1 104.9(2)
C61 C11 C21 116.5(6)
C61 C11 C111 122.6(7)
C21 C11 C111 120.8(7)
C61 C11 Ru1 69.4(4)
C21 C11 Ru1 69.5(4)
C111 C11 Ru1 131.0(5)
C11 C111 C211 112.4(7)
C11 C111 C311 109.6(6)
C211 C111 C311 111.5(7)
C11 C111 H111 107.7
C211 C111 H111 107.7
C311 C111 H111 107.7
C111 C211 H21A 109.5
C111 C211 H21B 109.5
H21A C211 H21B 109.5
C111 C211 H21C 109.5
H21A C211 H21C 109.5
H21B C211 H21C 109.5
C111 C311 H31A 109.5
C111 C311 H31B 109.5
H31A C311 H31B 109.5
C111 C311 H31C 109.5
H31A C311 H31C 109.5
H31B C311 H31C 109.5
C31 C21 C11 122.6(7)
C31 C21 Ru1 72.7(4)
C11 C21 Ru1 72.5(4)
C31 C21 H21 118.7
C11 C21 H21 118.7
Ru1 C21 H21 128.5
C21 C31 C41 120.3(7)
C21 C31 Ru1 69.6(4)
C41 C31 Ru1 71.2(4)
C21 C31 H31 119.9
C41 C31 H31 119.9
Ru1 C31 H31 132.3
C31 C41 C51 117.2(7)
C31 C41 C411 121.6(8)
C51 C41 C411 121.0(8)
C31 C41 Ru1 71.0(4)
C51 C41 Ru1 69.1(4)
C411 C41 Ru1 128.1(5)
C41 C411 H41A 109.5
C41 C411 H41B 109.5
H41A C411 H41B 109.5
C41 C411 H41C 109.5
H41A C411 H41C 109.5
H41B C411 H41C 109.5
C61 C51 C41 120.7(7)
C61 C51 Ru1 70.7(4)
C41 C51 Ru1 72.7(4)
C61 C51 H51 119.6
C41 C51 H51 119.6
Ru1 C51 H51 129.4
C11 C61 C51 122.5(7)
C11 C61 Ru1 73.1(4)
C51 C61 Ru1 71.0(4)
C11 C61 H61 118.7
C51 C61 H61 118.7
Ru1 C61 H61 129.8
C21A N11A C61A 117.8(6)
C21A N11A Ru3 123.9(4)
C61A N11A Ru3 117.7(4)
O21A C21A N11A 120.1(6)
O21A C21A C31A 117.7(6)
N11A C21A C31A 122.2(6)
C21A O21A Ru1 111.2(4)
C21A O21A Na1 134.0(4)
Ru1 O21A Na1 101.99(19)
O31A C31A C41A 124.9(6)
O31A C31A C21A 117.0(6)
C41A C31A C21A 118.0(6)
C31A O31A Ru1 111.9(4)
C31A C41A C51A 119.4(7)
C31A C41A H41D 120.3
C51A C41A H41D 120.3
C61A C51A C41A 120.7(6)
C61A C51A H51A 119.6
C41A C51A H51A 119.6
C51A C61A N11A 121.8(6)
C51A C61A H61A 119.1
N11A C61A H61A 119.1
O32A Ru2 O22A 79.8(2)
O32A Ru2 N13A 83.1(2)
O22A Ru2 N13A 86.8(2)
O32A Ru2 C62 88.2(4)
O22A Ru2 C62 133.9(3)
N13A Ru2 C62 135.9(4)
O32A Ru2 C22 137.1(3)
O22A Ru2 C22 91.1(3)
N13A Ru2 C22 138.6(3)
C62 Ru2 C22 68.3(4)
O32A Ru2 C32 168.9(4)
O22A Ru2 C32 109.4(4)
N13A Ru2 C32 103.2(4)
C62 Ru2 C32 80.9(5)
C22 Ru2 C32 39.5(4)
O32A Ru2 C42 134.1(6)
O22A Ru2 C42 144.7(6)
N13A Ru2 C42 88.3(4)
C62 Ru2 C42 67.7(5)
C22 Ru2 C42 70.3(5)
C32 Ru2 C42 38.5(5)
O32A Ru2 C52 101.8(5)
O22A Ru2 C52 170.6(4)
N13A Ru2 C52 102.5(4)
C62 Ru2 C52 37.7(4)
C22 Ru2 C52 81.4(5)
C32 Ru2 C52 68.0(6)
C42 Ru2 C52 36.8(5)
O32A Ru2 C12 102.8(3)
O22A Ru2 C12 102.0(3)
N13A Ru2 C12 170.1(3)
C62 Ru2 C12 37.9(4)
C22 Ru2 C12 38.0(4)
C32 Ru2 C12 69.8(4)
C42 Ru2 C12 82.0(4)
C52 Ru2 C12 68.7(4)
O32A Ru2 Na1 117.25(17)
O22A Ru2 Na1 39.88(15)
N13A Ru2 Na1 79.05(18)
C62 Ru2 Na1 141.2(4)
C22 Ru2 Na1 73.4(3)
C32 Ru2 Na1 73.3(4)
C42 Ru2 Na1 104.9(5)
C52 Ru2 Na1 140.6(5)
C12 Ru2 Na1 104.7(3)
C62 C12 C22 117.8(10)
C62 C12 C112 122.7(9)
C22 C12 C112 119.4(10)
C62 C12 Ru2 69.6(6)
C22 C12 Ru2 69.7(5)
C112 C12 Ru2 129.1(6)
C312 C112 C212 111.1(9)
C312 C112 C12 114.2(9)
C212 C112 C12 108.5(9)
C312 C112 H112 107.6
C212 C112 H112 107.6
C12 C112 H112 107.6
C112 C212 H21D 109.5
C112 C212 H21E 109.5
H21D C212 H21E 109.5
C112 C212 H21F 109.5
H21D C212 H21F 109.5
H21E C212 H21F 109.5
C112 C312 H31D 109.5
C112 C312 H31E 109.5
H31D C312 H31E 109.5
C112 C312 H31F 109.5
H31D C312 H31F 109.5
H31E C312 H31F 109.5
C12 C22 C32 120.1(11)
C12 C22 Ru2 72.3(6)
C32 C22 Ru2 70.9(7)
C12 C22 H22 119.9
C32 C22 H22 119.9
Ru2 C22 H22 129.3
C42 C32 C22 118.7(11)
C42 C32 Ru2 70.8(8)
C22 C32 Ru2 69.6(6)
C42 C32 H32 120.7
C22 C32 H32 120.7
Ru2 C32 H32 131.6
C52 C42 C32 120.0(12)
C52 C42 C142 122.5(17)
C32 C42 C142 117.4(16)
C52 C42 Ru2 71.8(7)
C32 C42 Ru2 70.7(6)
C142 C42 Ru2 127.3(9)
C42 C142 H14A 109.5
C42 C142 H14B 109.5
H14A C142 H14B 109.5
C42 C142 H14C 109.5
H14A C142 H14C 109.5
H14B C142 H14C 109.5
C42 C52 C62 120.6(13)
C42 C52 Ru2 71.4(7)
C62 C52 Ru2 70.1(6)
C42 C52 H52 119.7
C62 C52 H52 119.7
Ru2 C52 H52 131.8
C52 C62 C12 122.7(12)
C52 C62 Ru2 72.3(6)
C12 C62 Ru2 72.5(5)
C52 C62 H62 118.6
C12 C62 H62 118.6
Ru2 C62 H62 129.2
C22A N12A C62A 118.4(7)
C22A N12A Ru1 124.8(5)
C62A N12A Ru1 116.4(5)
O22A C22A N12A 120.4(7)
O22A C22A C32A 118.7(8)
N12A C22A C32A 120.9(8)
C22A O22A Ru2 111.0(5)
C22A O22A Na1 133.7(4)
Ru2 O22A Na1 103.7(2)
O32A C32A C42A 125.5(8)
O32A C32A C22A 116.3(8)
C42A C32A C22A 118.2(9)
C32A O32A Ru2 112.5(5)
C52A C42A C32A 119.8(8)
C52A C42A H42A 120.1
C32A C42A H42A 120.1
C62A C52A C42A 120.1(8)
C62A C52A H52A 119.9
C42A C52A H52A 119.9
C52A C62A N12A 122.6(8)
C52A C62A H62A 118.7
N12A C62A H62A 118.7
O33A Ru3 O23A 79.04(18)
O33A Ru3 C63 89.4(2)
O23A Ru3 C63 136.4(2)
O33A Ru3 N11A 83.0(2)
O23A Ru3 N11A 86.19(18)
C63 Ru3 N11A 134.3(3)
O33A Ru3 C53 104.5(2)
O23A Ru3 C53 171.9(2)
C63 Ru3 C53 37.6(3)
N11A Ru3 C53 101.5(2)
O33A Ru3 C23 137.0(2)
O23A Ru3 C23 92.3(2)
C63 Ru3 C23 68.2(3)
N11A Ru3 C23 138.9(2)
C53 Ru3 C23 80.1(3)
O33A Ru3 C13 102.7(2)
O23A Ru3 C13 103.4(2)
C63 Ru3 C13 38.4(3)
N11A Ru3 C13 169.6(2)
C53 Ru3 C13 68.8(3)
C23 Ru3 C13 38.1(3)
O33A Ru3 C33 169.6(2)
O23A Ru3 C33 107.9(2)
C63 Ru3 C33 80.3(3)
N11A Ru3 C33 104.8(2)
C53 Ru3 C33 67.6(3)
C23 Ru3 C33 37.3(3)
C13 Ru3 C33 68.5(3)
O33A Ru3 C43 138.6(2)
O23A Ru3 C43 140.7(2)
C63 Ru3 C43 68.6(3)
N11A Ru3 C43 88.1(2)
C53 Ru3 C43 38.2(3)
C23 Ru3 C43 67.6(3)
C13 Ru3 C43 81.8(3)
C33 Ru3 C43 37.2(3)
O33A Ru3 Na1 116.95(13)
O23A Ru3 Na1 39.91(14)
C63 Ru3 Na1 141.4(2)
N11A Ru3 Na1 79.65(14)
C53 Ru3 Na1 138.3(2)
C23 Ru3 Na1 73.48(19)
C13 Ru3 Na1 105.0(2)
C33 Ru3 Na1 71.80(18)
C43 Ru3 Na1 100.88(19)
C63 C13 C23 116.0(6)
C63 C13 C113 121.9(7)
C23 C13 C113 122.1(7)
C63 C13 Ru3 69.0(4)
C23 C13 Ru3 70.3(4)
C113 C13 Ru3 130.6(5)
C213 C113 C13 108.8(7)
C213 C113 C413 110.2(11)
C13 C113 C413 115.8(10)
C213 C113 C313 113.3(9)
C13 C113 C313 111.0(9)
C413 C113 C313 97.4(11)
C213 C113 H113_1 107.8
C13 C113 H113_1 107.8
C413 C113 H113_1 11.0
C313 C113 H113_1 107.8
C213 C113 H113_2 107.2
C13 C113 H113_2 107.2
C413 C113 H113_2 107.2
C313 C113 H113_2 10.0
H113_1 C113 H113_2 117.7
C113 C213 H21G 109.5
C113 C213 H21H 109.5
H21G C213 H21H 109.5
C113 C213 H21I 109.5
H21G C213 H21I 109.5
H21H C213 H21I 109.5
C113 C313 H31G 109.5
C113 C313 H31H 109.5
C113 C313 H31I 109.5
C113 C413 H41G 109.5
C113 C413 H41H 109.5
H41G C413 H41H 109.5
C113 C413 H41I 109.5
H41G C413 H41I 109.5
H41H C413 H41I 109.5
C33 C23 C13 122.2(7)
C33 C23 Ru3 72.4(4)
C13 C23 Ru3 71.6(4)
C33 C23 H23 118.9
C13 C23 H23 118.9
Ru3 C23 H23 129.9
C23 C33 C43 121.2(6)
C23 C33 Ru3 70.4(4)
C43 C33 Ru3 72.0(4)
C23 C33 H33 119.4
C43 C33 H33 119.4
Ru3 C33 H33 131.0
C33 C43 C53 117.4(6)
C33 C43 C143 121.4(7)
C53 C43 C143 121.2(7)
C33 C43 Ru3 70.8(4)
C53 C43 Ru3 69.1(4)
C143 C43 Ru3 130.1(5)
C43 C143 H14D 109.5
C43 C143 H14E 109.5
H14D C143 H14E 109.5
C43 C143 H14F 109.5
H14D C143 H14F 109.5
H14E C143 H14F 109.5
C63 C53 C43 121.0(7)
C63 C53 Ru3 70.3(4)
C43 C53 Ru3 72.7(4)
C63 C53 H53 119.5
C43 C53 H53 119.5
Ru3 C53 H53 130.2
C53 C63 C13 122.1(7)
C53 C63 Ru3 72.2(4)
C13 C63 Ru3 72.6(4)
C53 C63 H63 118.9
C13 C63 H63 118.9
Ru3 C63 H63 128.7
C23A N13A C63A 116.7(7)
C23A N13A Ru2 125.4(6)
C63A N13A Ru2 117.7(5)
O23A C23A N13A 121.1(7)
O23A C23A C33A 117.5(6)
N13A C23A C33A 121.4(7)
C23A O23A Ru3 111.3(4)
C23A O23A Na1 133.9(4)
Ru3 O23A Na1 102.8(2)
O33A C33A C43A 123.8(7)
O33A C33A C23A 116.7(7)
C43A C33A C23A 119.5(7)
C33A O33A Ru3 112.8(4)
C33A C43A C53A 118.4(8)
C33A C43A H43A 120.8
C53A C43A H43A 120.8
C63A C53A C43A 119.3(9)
C63A C53A H53A 120.3
C43A C53A H53A 120.3
C53A C63A N13A 124.8(8)
C53A C63A H63A 117.6
N13A C63A H63A 117.6
O23A Na1 O21A 88.55(18)
O23A Na1 O22A 88.4(2)
O21A Na1 O22A 88.27(19)
O23A Na1 Cl1 122.41(18)
O21A Na1 Cl1 130.10(19)
O22A Na1 Cl1 126.44(17)
O23A Na1 Ru1 117.96(15)
O21A Na1 Ru1 37.34(11)
O22A Na1 Ru1 68.33(14)
Cl1 Na1 Ru1 117.33(12)
O23A Na1 Ru3 37.31(12)
O21A Na1 Ru3 67.78(12)
O22A Na1 Ru3 117.15(16)
Cl1 Na1 Ru3 112.20(10)
Ru1 Na1 Ru3 105.02(7)
O23A Na1 Ru2 68.82(14)
O21A Na1 Ru2 117.04(16)
O22A Na1 Ru2 36.44(13)
Cl1 Na1 Ru2 110.79(11)
Ru1 Na1 Ru2 104.70(8)
Ru3 Na1 Ru2 105.92(8)
O34A Ru4 O24A 79.70(17)
O34A Ru4 C64 90.9(2)
O24A Ru4 C64 137.5(2)
O34A Ru4 N15A 81.73(19)
O24A Ru4 N15A 86.95(18)
C64 Ru4 N15A 133.0(2)
O34A Ru4 C24 136.5(2)
O24A Ru4 C24 90.6(2)
C64 Ru4 C24 68.1(3)
N15A Ru4 C24 140.5(3)
O34A Ru4 C54 106.6(2)
O24A Ru4 C54 170.9(2)
C64 Ru4 C54 37.8(3)
N15A Ru4 C54 100.3(2)
C24 Ru4 C54 80.3(3)
O34A Ru4 C44 140.3(3)
O24A Ru4 C44 138.1(2)
C64 Ru4 C44 68.8(3)
N15A Ru4 C44 87.9(2)
C24 Ru4 C44 68.2(3)
C54 Ru4 C44 38.1(3)
O34A Ru4 C34 171.0(2)
O24A Ru4 C34 105.4(2)
C64 Ru4 C34 80.3(3)
N15A Ru4 C34 105.8(3)
C24 Ru4 C34 37.6(3)
C54 Ru4 C34 67.6(3)
C44 Ru4 C34 37.4(3)
O34A Ru4 C14 103.2(2)
O24A Ru4 C14 103.2(2)
C64 Ru4 C14 38.6(3)
N15A Ru4 C14 169.3(2)
C24 Ru4 C14 37.9(3)
C54 Ru4 C14 69.3(3)
C44 Ru4 C14 82.3(3)
C34 Ru4 C14 68.6(3)
O34A Ru4 Na2 118.85(13)
O24A Ru4 Na2 41.10(12)
C64 Ru4 Na2 139.4(2)
N15A Ru4 Na2 81.45(15)
C24 Ru4 Na2 71.3(2)
C54 Ru4 Na2 134.2(2)
C44 Ru4 Na2 97.0(2)
C34 Ru4 Na2 67.99(19)
C14 Ru4 Na2 103.9(2)
C24 C14 C64 115.7(7)
C24 C14 C114 121.3(7)
C64 C14 C114 123.0(7)
C24 C14 Ru4 69.9(4)
C64 C14 Ru4 68.8(4)
C114 C14 Ru4 131.3(5)
C314 C114 C14 113.5(7)
C314 C114 C214 111.2(8)
C14 C114 C214 109.1(7)
C314 C114 H114 107.6
C14 C114 H114 107.6
C214 C114 H114 107.6
C114 C214 H21J 109.5
C114 C214 H21K 109.5
H21J C214 H21K 109.5
C114 C214 H21L 109.5
H21J C214 H21L 109.5
H21K C214 H21L 109.5
C114 C314 H31J 109.5
C114 C314 H31K 109.5
H31J C314 H31K 109.5
C114 C314 H31L 109.5
H31J C314 H31L 109.5
H31K C314 H31L 109.5
C34 C24 C14 122.6(7)
C34 C24 Ru4 72.3(4)
C14 C24 Ru4 72.2(4)
C34 C24 H24 118.7
C14 C24 H24 118.7
Ru4 C24 H24 129.4
C24 C34 C44 120.8(7)
C24 C34 Ru4 70.1(4)
C44 C34 Ru4 71.3(4)
C24 C34 H34 119.6
C44 C34 H34 119.6
Ru4 C34 H34 132.0
C34 C44 C54 118.2(7)
C34 C44 C144 121.5(7)
C54 C44 C144 120.2(7)
C34 C44 Ru4 71.3(4)
C54 C44 Ru4 70.4(4)
C144 C44 Ru4 127.0(5)
C44 C144 H14G 109.5
C44 C144 H14H 109.5
H14G C144 H14H 109.5
C44 C144 H14I 109.5
H14G C144 H14I 109.5
H14H C144 H14I 109.5
C64 C54 C44 120.3(7)
C64 C54 Ru4 69.9(4)
C44 C54 Ru4 71.6(4)
C64 C54 H54 119.8
C44 C54 H54 119.8
Ru4 C54 H54 131.5
C54 C64 C14 122.3(7)
C54 C64 Ru4 72.3(4)
C14 C64 Ru4 72.5(4)
C54 C64 H64 118.9
C14 C64 H64 118.9
Ru4 C64 H64 128.8
C24A N14A C64A 117.7(6)
C24A N14A Ru6 121.3(4)
C64A N14A Ru6 119.5(4)
O24A C24A N14A 119.7(6)
O24A C24A C34A 118.0(5)
N14A C24A C34A 122.3(6)
C24A O24A Ru4 111.5(4)
C24A O24A Na2 135.1(4)
Ru4 O24A Na2 101.86(18)
O34A C34A C44A 124.9(6)
O34A C34A C24A 117.3(6)
C44A C34A C24A 117.7(6)
C34A O34A Ru4 111.2(4)
C34A C44A C54A 119.2(7)
C34A C44A H44A 120.4
C54A C44A H44A 120.4
C64A C54A C44A 120.7(6)
C64A C54A H54A 119.7
C44A C54A H54A 119.7
C54A C64A N14A 122.3(6)
C54A C64A H64A 118.8
N14A C64A H64A 118.8
O35A Ru5 O25A 79.33(17)
O35A Ru5 C55 87.7(2)
O25A Ru5 C55 137.0(3)
O35A Ru5 C35 130.7(3)
O25A Ru5 C35 90.1(2)
C55 Ru5 C35 67.9(3)
O35A Ru5 N16A 84.21(19)
O25A Ru5 N16A 86.63(17)
C55 Ru5 N16A 133.0(3)
C35 Ru5 N16A 143.6(3)
O35A Ru5 C45 98.0(2)
O25A Ru5 C45 102.7(2)
C55 Ru5 C45 38.6(3)
C35 Ru5 C45 37.5(3)
N16A Ru5 C45 170.7(3)
O35A Ru5 C65 106.6(2)
O25A Ru5 C65 170.2(2)
C55 Ru5 C65 37.7(3)
C35 Ru5 C65 80.1(3)
N16A Ru5 C65 101.7(2)
C45 Ru5 C65 69.0(3)
O35A Ru5 C25 166.9(2)
O25A Ru5 C25 105.0(2)
C55 Ru5 C25 80.7(3)
C35 Ru5 C25 38.4(3)
N16A Ru5 C25 108.3(3)
C45 Ru5 C25 69.0(3)
C65 Ru5 C25 67.5(3)
O35A Ru5 C15 141.5(2)
O25A Ru5 C15 138.6(2)
C55 Ru5 C15 68.4(3)
C35 Ru5 C15 68.7(3)
N16A Ru5 C15 90.5(2)
C45 Ru5 C15 82.1(3)
C65 Ru5 C15 37.4(3)
C25 Ru5 C15 37.8(3)
O35A Ru5 Na2 117.56(13)
O25A Ru5 Na2 40.24(12)
C55 Ru5 Na2 143.0(2)
C35 Ru5 Na2 75.1(2)
N16A Ru5 Na2 79.27(15)
C45 Ru5 Na2 107.4(2)
C65 Ru5 Na2 135.6(2)
C25 Ru5 Na2 70.16(19)
C15 Ru5 Na2 98.7(2)
C65 C15 C25 117.6(7)
C65 C15 C115 121.8(7)
C25 C15 C115 120.6(8)
C65 C15 Ru5 69.6(4)
C25 C15 Ru5 70.0(4)
C115 C15 Ru5 131.3(5)
C315 C115 C215 111.7(8)
C315 C115 C15 107.2(8)
C215 C115 C15 115.7(8)
C315 C115 H115 107.3
C215 C115 H115 107.3
C15 C115 H115 107.3
C115 C215 H21M 109.5
C115 C215 H21N 109.5
H21M C215 H21N 109.5
C115 C215 H21O 109.5
H21M C215 H21O 109.5
H21N C215 H21O 109.5
C115 C315 H31M 109.5
C115 C315 H31N 109.5
H31M C315 H31N 109.5
C115 C315 H31O 109.5
H31M C315 H31O 109.5
H31N C315 H31O 109.5
C35 C25 C15 119.4(7)
C35 C25 Ru5 69.0(4)
C15 C25 Ru5 72.2(4)
C35 C25 H25 120.3
C15 C25 H25 120.3
Ru5 C25 H25 131.1
C45 C35 C25 123.0(7)
C45 C35 Ru5 72.2(4)
C25 C35 Ru5 72.6(4)
C45 C35 H35 118.5
C25 C35 H35 118.5
Ru5 C35 H35 129.3
C35 C45 C55 116.7(7)
C35 C45 C145 122.6(8)
C55 C45 C145 120.6(7)
C35 C45 Ru5 70.3(4)
C55 C45 Ru5 69.3(4)
C145 C45 Ru5 127.3(6)
C45 C145 H14J 109.5
C45 C145 H14K 109.5
H14J C145 H14K 109.5
C45 C145 H14L 109.5
H14J C145 H14L 109.5
H14K C145 H14L 109.5
C65 C55 C45 121.9(7)
C65 C55 Ru5 72.8(4)
C45 C55 Ru5 72.1(4)
C65 C55 H55 119.1
C45 C55 H55 119.1
Ru5 C55 H55 128.4
C55 C65 C15 121.5(7)
C55 C65 Ru5 69.5(4)
C15 C65 Ru5 73.0(4)
C55 C65 H65 119.3
C15 C65 H65 119.3
Ru5 C65 H65 131.1
C65A N15A C25A 118.4(6)
C65A N15A Ru4 117.1(5)
C25A N15A Ru4 123.9(4)
O25A C25A N15A 119.5(6)
O25A C25A C35A 118.9(6)
N15A C25A C35A 121.5(6)
C25A O25A Ru5 111.9(4)
C25A O25A Na2 138.5(4)
Ru5 O25A Na2 102.50(19)
O35A C35A C45A 125.1(6)
O35A C35A C25A 116.6(6)
C45A C35A C25A 118.1(7)
C35A O35A Ru5 112.8(4)
C35A C45A C55A 119.2(7)
C35A C45A H45A 120.4
C55A C45A H45A 120.4
C65A C55A C45A 119.8(7)
C65A C55A H55A 120.1
C45A C55A H55A 120.1
N15A C65A C55A 122.8(7)
N15A C65A H65A 118.6
C55A C65A H65A 118.6
O36A Ru6 O26A 78.43(17)
O36A Ru6 N14A 83.97(19)
O26A Ru6 N14A 86.67(18)
O36A Ru6 C66 90.1(2)
O26A Ru6 C66 134.4(2)
N14A Ru6 C66 136.3(3)
O36A Ru6 C56 102.8(2)
O26A Ru6 C56 171.3(3)
N14A Ru6 C56 102.0(3)
C66 Ru6 C56 37.6(3)
O36A Ru6 C26 139.8(2)
O26A Ru6 C26 92.9(2)
N14A Ru6 C26 135.1(2)
C66 Ru6 C26 68.2(3)
C56 Ru6 C26 80.6(3)
O36A Ru6 C46 135.8(3)
O26A Ru6 C46 143.7(2)
N14A Ru6 C46 86.1(2)
C66 Ru6 C46 68.6(3)
C56 Ru6 C46 38.3(3)
C26 Ru6 C46 68.4(3)
O36A Ru6 C36 169.8(2)
O26A Ru6 C36 110.5(2)
N14A Ru6 C36 101.1(2)
C66 Ru6 C36 80.1(3)
C56 Ru6 C36 67.5(3)
C26 Ru6 C36 37.9(3)
C46 Ru6 C36 37.1(3)
O36A Ru6 C16 105.7(2)
O26A Ru6 C16 102.8(2)
N14A Ru6 C16 167.5(2)
C66 Ru6 C16 38.2(3)
C56 Ru6 C16 68.5(3)
C26 Ru6 C16 37.6(3)
C46 Ru6 C16 81.5(3)
C36 Ru6 C16 68.2(3)
O36A Ru6 Na2 116.94(13)
O26A Ru6 Na2 39.97(12)
N14A Ru6 Na2 81.08(14)
C66 Ru6 Na2 138.0(2)
C56 Ru6 Na2 140.2(2)
C26 Ru6 Na2 70.79(18)
C46 Ru6 Na2 103.7(2)
C36 Ru6 Na2 72.87(19)
C16 Ru6 Na2 100.90(19)
C26 C16 C66 117.0(6)
C26 C16 C116 122.2(7)
C66 C16 C116 120.8(6)
C26 C16 Ru6 70.2(4)
C66 C16 Ru6 68.2(4)
C116 C16 Ru6 131.4(5)
C16 C116 C316 113.9(6)
C16 C116 C216 108.7(7)
C316 C116 C216 109.9(8)
C16 C116 H116 108.1
C316 C116 H116 108.1
C216 C116 H116 108.1
C116 C216 H21P 109.5
C116 C216 H21Q 109.5
H21P C216 H21Q 109.5
C116 C216 H21R 109.5
H21P C216 H21R 109.5
H21Q C216 H21R 109.5
C116 C316 H31P 109.5
C116 C316 H31Q 109.5
H31P C316 H31Q 109.5
C116 C316 H31R 109.5
H31P C316 H31R 109.5
H31Q C316 H31R 109.5
C16 C26 C36 120.6(7)
C16 C26 Ru6 72.1(4)
C36 C26 Ru6 71.4(4)
C16 C26 H26 119.7
C36 C26 H26 119.7
Ru6 C26 H26 129.1
C46 C36 C26 121.4(7)
C46 C36 Ru6 71.4(4)
C26 C36 Ru6 70.6(4)
C46 C36 H36 119.3
C26 C36 H36 119.3
Ru6 C36 H36 131.6
C36 C46 C56 117.9(7)
C36 C46 C146 120.7(7)
C56 C46 C146 121.4(8)
C36 C46 Ru6 71.4(4)
C56 C46 Ru6 69.4(4)
C146 C46 Ru6 128.8(5)
C46 C146 H14M 109.5
C46 C146 H14N 109.5
H14M C146 H14N 109.5
C46 C146 H14O 109.5
H14M C146 H14O 109.5
H14N C146 H14O 109.5
C66 C56 C46 120.8(7)
C66 C56 Ru6 70.5(4)
C46 C56 Ru6 72.3(4)
C66 C56 H56 119.6
C46 C56 H56 119.6
Ru6 C56 H56 130.3
C56 C66 C16 122.3(7)
C56 C66 Ru6 72.0(4)
C16 C66 Ru6 73.6(4)
C56 C66 H66 118.9
C16 C66 H66 118.9
Ru6 C66 H66 127.8
C26A N16A C66A 117.5(5)
C26A N16A Ru5 125.8(4)
C66A N16A Ru5 116.4(4)
O26A C26A N16A 120.5(5)
O26A C26A C36A 117.4(5)
N16A C26A C36A 122.0(6)
C26A O26A Ru6 110.6(4)
C26A O26A Na2 134.5(4)
Ru6 O26A Na2 102.21(19)
O36A C36A C46A 123.0(6)
O36A C36A C26A 118.0(6)
C46A C36A C26A 118.8(6)
C36A O36A Ru6 111.4(4)
C36A C46A C56A 118.8(6)
C36A C46A H46A 120.6
C56A C46A H46A 120.6
C66A C56A C46A 119.9(7)
C66A C56A H56A 120.0
C46A C56A H56A 120.0
C56A C66A N16A 122.8(6)
C56A C66A H66A 118.6
N16A C66A H66A 118.6
O26A Na2 O25A 88.79(17)
O26A Na2 O24A 87.69(17)
O25A Na2 O24A 84.73(17)
O26A Na2 Cl2 122.13(16)
O25A Na2 Cl2 129.75(15)
O24A Na2 Cl2 130.06(15)
O26A Na2 Ru4 118.81(14)
O25A Na2 Ru4 67.90(12)
O24A Na2 Ru4 37.04(11)
Cl2 Na2 Ru4 115.66(9)
O26A Na2 Ru6 37.81(11)
O25A Na2 Ru6 115.38(13)
O24A Na2 Ru6 65.76(12)
Cl2 Na2 Ru6 112.30(9)
Ru4 Na2 Ru6 102.80(6)
O26A Na2 Ru5 69.85(13)
O25A Na2 Ru5 37.26(11)
O24A Na2 Ru5 114.89(14)
Cl2 Na2 Ru5 112.94(9)
Ru4 Na2 Ru5 105.16(7)
Ru6 Na2 Ru5 107.08(6)
C2 C1 C6 120.0
C2 C1 H1 120.0
C6 C1 H1 120.0
C3 C2 C1 120.0
C3 C2 H2 120.0
C1 C2 H2 120.0
C4 C3 C2 120.0
C4 C3 H3 120.0
C2 C3 H3 120.0
C3 C4 C5 120.0
C3 C4 H4 120.0
C5 C4 H4 120.0
C6 C5 C4 120.0
C6 C5 H5 120.0
C4 C5 H5 120.0
C5 C6 C1 120.0
C5 C6 H6 120.0
C1 C6 H6 120.0

loop_
_geom_bond_atom_site_label_1
_geom_bond_atom_site_label_2
_geom_bond_distance
Ru1 O31A 2.051(4)
Ru1 O21A 2.081(4)
Ru1 C61 2.141(7)
Ru1 N12A 2.144(6)
Ru1 C51 2.145(7)
Ru1 C21 2.149(7)
Ru1 C31 2.188(7)
Ru1 C11 2.188(7)
Ru1 C41 2.191(7)
Ru1 Na1 3.356(3)
C11 C61 1.389(10)
C11 C21 1.410(10)
C11 C111 1.512(10)
C111 C211 1.513(12)
C111 C311 1.513(12)
C111 H111 0.9800
C211 H21A 0.9600
C211 H21B 0.9600
C211 H21C 0.9600
C311 H31A 0.9600
C311 H31B 0.9600
C311 H31C 0.9600
C21 C31 1.403(10)
C21 H21 0.9300
C31 C41 1.418(10)
C31 H31 0.9300
C41 C51 1.420(11)
C41 C411 1.480(11)
C411 H41A 0.9600
C411 H41B 0.9600
C411 H41C 0.9600
C51 C61 1.405(11)
C51 H51 0.9300
C61 H61 0.9300
N11A C21A 1.341(8)
N11A C61A 1.377(9)
N11A Ru3 2.144(5)
C21A O21A 1.308(8)
C21A C31A 1.420(9)
O21A Na1 2.236(5)
C31A O31A 1.322(8)
C31A C41A 1.360(10)
C41A C51A 1.390(10)
C41A H41D 0.9300
C51A C61A 1.339(10)
C51A H51A 0.9300
C61A H61A 0.9300
Ru2 O32A 2.044(6)
Ru2 O22A 2.079(5)
Ru2 N13A 2.133(7)
Ru2 C62 2.142(9)
Ru2 C22 2.146(11)
Ru2 C32 2.164(11)
Ru2 C42 2.166(12)
Ru2 C52 2.171(10)
Ru2 C12 2.179(9)
Ru2 Na1 3.401(3)
C12 C62 1.403(15)
C12 C22 1.410(13)
C12 C112 1.538(14)
C112 C312 1.482(14)
C112 C212 1.532(14)
C112 H112 0.9800
C212 H21D 0.9600
C212 H21E 0.9600
C212 H21F 0.9600
C312 H31D 0.9600
C312 H31E 0.9600
C312 H31F 0.9600
C22 C32 1.456(16)
C22 H22 0.9300
C32 C42 1.429(19)
C32 H32 0.9300
C42 C52 1.371(19)
C42 C142 1.537(18)
C142 H14A 0.9600
C142 H14B 0.9600
C142 H14C 0.9600
C52 C62 1.392(15)
C52 H52 0.9300
C62 H62 0.9300
N12A C22A 1.331(9)
N12A C62A 1.363(10)
C22A O22A 1.298(9)
C22A C32A 1.433(11)
O22A Na1 2.244(6)
C32A O32A 1.327(10)
C32A C42A 1.367(12)
C42A C52A 1.362(12)
C42A H42A 0.9300
C52A C62A 1.345(11)
C52A H52A 0.9300
C62A H62A 0.9300
Ru3 O33A 2.038(5)
Ru3 O23A 2.095(4)
Ru3 C63 2.133(7)
Ru3 C53 2.157(7)
Ru3 C23 2.164(7)
Ru3 C13 2.180(7)
Ru3 C33 2.189(7)
Ru3 C43 2.205(7)
Ru3 Na1 3.370(3)
C13 C63 1.419(10)
C13 C23 1.420(10)
C13 C113 1.526(11)
C113 C213 1.506(12)
C113 C413 1.54(2)
C113 C313 1.560(19)
C113 H113_1 0.9800
C113 H113_2 0.9800
C213 H21G 0.9600
C213 H21H 0.9600
C213 H21I 0.9600
C313 H31G 0.9600
C313 H31H 0.9600
C313 H31I 0.9600
C413 H41G 0.9600
C413 H41H 0.9600
C413 H41I 0.9600
C23 C33 1.391(10)
C23 H23 0.9300
C33 C43 1.400(10)
C33 H33 0.9300
C43 C53 1.429(10)
C43 C143 1.490(10)
C143 H14D 0.9600
C143 H14E 0.9600
C143 H14F 0.9600
C53 C63 1.381(10)
C53 H53 0.9300
C63 H63 0.9300
N13A C23A 1.351(9)
N13A C63A 1.364(12)
C23A O23A 1.305(9)
C23A C33A 1.430(11)
O23A Na1 2.217(5)
C33A O33A 1.327(8)
C33A C43A 1.366(11)
C43A C53A 1.404(12)
C43A H43A 0.9300
C53A C63A 1.337(14)
C53A H53A 0.9300
C63A H63A 0.9300
Na1 Cl1 2.533(4)
Ru4 O34A 2.060(4)
Ru4 O24A 2.063(4)
Ru4 C64 2.139(7)
Ru4 N15A 2.147(5)
Ru4 C24 2.157(7)
Ru4 C54 2.170(7)
Ru4 C44 2.186(7)
Ru4 C34 2.186(7)
Ru4 C14 2.188(7)
Ru4 Na2 3.351(2)
C14 C24 1.411(11)
C14 C64 1.432(10)
C14 C114 1.503(11)
C114 C314 1.481(13)
C114 C214 1.521(12)
C114 H114 0.9800
C214 H21J 0.9600
C214 H21K 0.9600
C214 H21L 0.9600
C314 H31J 0.9600
C314 H31K 0.9600
C314 H31L 0.9600
C24 C34 1.399(10)
C24 H24 0.9300
C34 C44 1.403(11)
C34 H34 0.9300
C44 C54 1.420(11)
C44 C144 1.498(11)
C144 H14G 0.9600
C144 H14H 0.9600
C144 H14I 0.9600
C54 C64 1.397(10)
C54 H54 0.9300
C64 H64 0.9300
N14A C24A 1.342(8)
N14A C64A 1.366(9)
N14A Ru6 2.128(6)
C24A O24A 1.304(7)
C24A C34A 1.422(9)
O24A Na2 2.251(5)
C34A O34A 1.328(8)
C34A C44A 1.376(9)
C44A C54A 1.378(10)
C44A H44A 0.9300
C54A C64A 1.347(10)
C54A H54A 0.9300
C64A H64A 0.9300
Ru5 O35A 2.060(5)
Ru5 O25A 2.082(4)
Ru5 C55 2.126(6)
Ru5 C35 2.137(7)
Ru5 N16A 2.144(5)
Ru5 C45 2.162(7)
Ru5 C65 2.168(7)
Ru5 C25 2.184(7)
Ru5 C15 2.213(7)
Ru5 Na2 3.357(2)
C15 C65 1.406(11)
C15 C25 1.424(11)
C15 C115 1.524(11)
C115 C315 1.521(12)
C115 C215 1.524(13)
C115 H115 0.9800
C215 H21M 0.9600
C215 H21N 0.9600
C215 H21O 0.9600
C315 H31M 0.9600
C315 H31N 0.9600
C315 H31O 0.9600
C25 C35 1.420(11)
C25 H25 0.9300
C35 C45 1.381(10)
C35 H35 0.9300
C45 C55 1.417(11)
C45 C145 1.519(11)
C145 H14J 0.9600
C145 H14K 0.9600
C145 H14L 0.9600
C55 C65 1.390(11)
C55 H55 0.9300
C65 H65 0.9300
N15A C65A 1.341(9)
N15A C25A 1.348(8)
C25A O25A 1.291(7)
C25A C35A 1.425(9)
O25A Na2 2.221(5)
C35A O35A 1.323(8)
C35A C45A 1.358(10)
C45A C55A 1.398(11)
C45A H45A 0.9300
C55A C65A 1.349(10)
C55A H55A 0.9300
C65A H65A 0.9300
Ru6 O36A 2.057(4)
Ru6 O26A 2.106(4)
Ru6 C66 2.134(6)
Ru6 C56 2.153(7)
Ru6 C26 2.180(7)
Ru6 C46 2.190(7)
Ru6 C36 2.191(7)
Ru6 C16 2.205(7)
Ru6 Na2 3.357(2)
C16 C26 1.415(10)
C16 C66 1.421(10)
C16 C116 1.483(10)
C116 C316 1.522(12)
C116 C216 1.526(12)
C116 H116 0.9800
C216 H21P 0.9600
C216 H21Q 0.9600
C216 H21R 0.9600
C316 H31P 0.9600
C316 H31Q 0.9600
C316 H31R 0.9600
C26 C36 1.421(10)
C26 H26 0.9300
C36 C46 1.394(11)
C36 H36 0.9300
C46 C56 1.424(11)
C46 C146 1.510(11)
C146 H14M 0.9600
C146 H14N 0.9600
C146 H14O 0.9600
C56 C66 1.380(10)
C56 H56 0.9300
C66 H66 0.9300
N16A C26A 1.344(8)
N16A C66A 1.374(8)
C26A O26A 1.307(7)
C26A C36A 1.411(9)
O26A Na2 2.206(5)
C36A O36A 1.316(8)
C36A C46A 1.368(10)
C46A C56A 1.399(10)
C46A H46A 0.9300
C56A C66A 1.343(10)
C56A H56A 0.9300
C66A H66A 0.9300
Na2 Cl2 2.533(3)
C1 C2 1.3900
C1 C6 1.3900
C1 H1 0.9300
C2 C3 1.3900
C2 H2 0.9300
C3 C4 1.3900
C3 H3 0.9300
C4 C5 1.3900
C4 H4 0.9300
C5 C6 1.3900
C5 H5 0.9300
C6 H6 0.9300

loop_
_geom_torsion_atom_site_label_1
_geom_torsion_atom_site_label_2
_geom_torsion_atom_site_label_3
_geom_torsion_atom_site_label_4
_geom_torsion
O31A Ru1 C11 C61 67.9(4)
O21A Ru1 C11 C61 149.3(4)
N12A Ru1 C11 C61 -82.6(14)
C51 Ru1 C11 C61 -28.4(4)
C21 Ru1 C11 C61 -130.5(6)
C31 Ru1 C11 C61 -102.1(5)
C41 Ru1 C11 C61 -65.5(4)
Na1 Ru1 C11 C61 -169.3(4)
O31A Ru1 C11 C21 -161.6(4)
O21A Ru1 C11 C21 -80.2(4)
C61 Ru1 C11 C21 130.5(6)
N12A Ru1 C11 C21 47.9(15)
C51 Ru1 C11 C21 102.1(4)
C31 Ru1 C11 C21 28.4(4)
C41 Ru1 C11 C21 65.0(4)
Na1 Ru1 C11 C21 -38.8(4)
O31A Ru1 C11 C111 -48.0(7)
O21A Ru1 C11 C111 33.4(7)
C61 Ru1 C11 C111 -115.9(8)
N12A Ru1 C11 C111 161.5(11)
C51 Ru1 C11 C111 -144.3(8)
C21 Ru1 C11 C111 113.6(8)
C31 Ru1 C11 C111 142.0(7)
C41 Ru1 C11 C111 178.6(7)
Na1 Ru1 C11 C111 74.8(7)
C61 C11 C111 C211 -38.5(10)
C21 C11 C111 C211 140.6(7)
Ru1 C11 C111 C211 51.8(10)
C61 C11 C111 C311 86.1(9)
C21 C11 C111 C311 -94.8(9)
Ru1 C11 C111 C311 176.4(6)
C61 C11 C21 C31 -2.4(10)
C111 C11 C21 C31 178.5(7)
Ru1 C11 C21 C31 -55.1(6)
C61 C11 C21 Ru1 52.7(6)
C111 C11 C21 Ru1 -126.4(6)
O31A Ru1 C21 C31 162.5(4)
O21A Ru1 C21 C31 -122.3(4)
C61 Ru1 C21 C31 103.6(5)
N12A Ru1 C21 C31 -35.0(6)
C51 Ru1 C21 C31 66.0(5)
C11 Ru1 C21 C31 133.6(6)
C41 Ru1 C21 C31 28.3(4)
Na1 Ru1 C21 C31 -87.4(4)
O31A Ru1 C21 C11 28.9(6)
O21A Ru1 C21 C11 104.0(4)
C61 Ru1 C21 C11 -30.0(4)
N12A Ru1 C21 C11 -168.6(4)
C51 Ru1 C21 C11 -67.6(4)
C31 Ru1 C21 C11 -133.6(6)
C41 Ru1 C21 C11 -105.3(5)
Na1 Ru1 C21 C11 139.0(4)
C11 C21 C31 C41 3.0(10)
Ru1 C21 C31 C41 -52.1(6)
C11 C21 C31 Ru1 55.1(6)
O31A Ru1 C31 C21 -91.7(13)
O21A Ru1 C31 C21 64.7(4)
C61 Ru1 C31 C21 -65.6(4)
N12A Ru1 C31 C21 155.2(4)
C51 Ru1 C31 C21 -103.5(5)
C11 Ru1 C31 C21 -28.6(4)
C41 Ru1 C31 C21 -134.0(7)
Na1 Ru1 C31 C21 79.6(4)
O31A Ru1 C31 C41 42.3(15)
O21A Ru1 C31 C41 -161.4(4)
C61 Ru1 C31 C41 68.3(5)
N12A Ru1 C31 C41 -70.8(5)
C51 Ru1 C31 C41 30.5(4)
C21 Ru1 C31 C41 134.0(7)
C11 Ru1 C31 C41 105.4(5)
Na1 Ru1 C31 C41 -146.5(5)
C21 C31 C41 C51 -1.7(10)
Ru1 C31 C41 C51 -53.0(6)
C21 C31 C41 C411 175.0(7)
Ru1 C31 C41 C411 123.7(7)
C21 C31 C41 Ru1 51.4(6)
O31A Ru1 C41 C31 -169.9(4)
O21A Ru1 C41 C31 31.8(7)
C61 Ru1 C41 C31 -101.3(5)
N12A Ru1 C41 C31 111.8(5)
C51 Ru1 C41 C31 -130.5(7)
C21 Ru1 C41 C31 -28.2(4)
C11 Ru1 C41 C31 -65.0(5)
Na1 Ru1 C41 C31 33.1(5)
O31A Ru1 C41 C51 -39.4(6)
O21A Ru1 C41 C51 162.4(4)
C61 Ru1 C41 C51 29.2(4)
N12A Ru1 C41 C51 -117.7(5)
C21 Ru1 C41 C51 102.3(5)
C31 Ru1 C41 C51 130.5(7)
C11 Ru1 C41 C51 65.5(5)
Na1 Ru1 C41 C51 163.6(4)
O31A Ru1 C41 C411 74.3(9)
O21A Ru1 C41 C411 -83.9(9)
C61 Ru1 C41 C411 142.9(9)
N12A Ru1 C41 C411 -4.0(8)
C51 Ru1 C41 C411 113.7(10)
C21 Ru1 C41 C411 -144.0(9)
C31 Ru1 C41 C411 -115.8(10)
C11 Ru1 C41 C411 179.2(8)
Na1 Ru1 C41 C411 -82.6(8)
C31 C41 C51 C61 0.0(10)
C411 C41 C51 C61 -176.8(7)
Ru1 C41 C51 C61 -54.0(6)
C31 C41 C51 Ru1 53.9(6)
C411 C41 C51 Ru1 -122.8(7)
O31A Ru1 C51 C61 -75.3(4)
O21A Ru1 C51 C61 15.9(15)
N12A Ru1 C51 C61 -161.4(4)
C21 Ru1 C51 C61 65.3(5)
C31 Ru1 C51 C61 102.4(5)
C11 Ru1 C51 C61 27.8(4)
C41 Ru1 C51 C61 132.6(7)
Na1 Ru1 C51 C61 107.1(5)
O31A Ru1 C51 C41 152.1(4)
O21A Ru1 C51 C41 -116.7(13)
C61 Ru1 C51 C41 -132.6(7)
N12A Ru1 C51 C41 66.0(5)
C21 Ru1 C51 C41 -67.3(5)
C31 Ru1 C51 C41 -30.2(4)
C11 Ru1 C51 C41 -104.8(5)
Na1 Ru1 C51 C41 -25.5(6)
C21 C11 C61 C51 0.6(10)
C111 C11 C61 C51 179.7(7)
Ru1 C11 C61 C51 53.4(6)
C21 C11 C61 Ru1 -52.8(5)
C111 C11 C61 Ru1 126.3(7)
C41 C51 C61 C11 0.6(11)
Ru1 C51 C61 C11 -54.3(6)
C41 C51 C61 Ru1 54.9(6)
O31A Ru1 C61 C11 -117.2(4)
O21A Ru1 C61 C11 -41.7(5)
N12A Ru1 C61 C11 162.9(4)
C51 Ru1 C61 C11 134.3(6)
C21 Ru1 C61 C11 30.4(4)
C31 Ru1 C61 C11 67.6(4)
C41 Ru1 C61 C11 105.1(5)
Na1 Ru1 C61 C11 15.3(5)
O31A Ru1 C61 C51 108.5(4)
O21A Ru1 C61 C51 -176.0(4)
N12A Ru1 C61 C51 28.6(6)
C21 Ru1 C61 C51 -103.9(5)
C31 Ru1 C61 C51 -66.8(5)
C11 Ru1 C61 C51 -134.3(6)
C41 Ru1 C61 C51 -29.2(4)
Na1 Ru1 C61 C51 -119.0(4)
C61A N11A C21A O21A 179.7(6)
Ru3 N11A C21A O21A -9.3(8)
C61A N11A C21A C31A -0.6(9)
Ru3 N11A C21A C31A 170.3(5)
N11A C21A O21A Ru1 -168.0(5)
C31A C21A O21A Ru1 12.3(7)
N11A C21A O21A Na1 -34.8(9)
C31A C21A O21A Na1 145.5(5)
O31A Ru1 O21A C21A -14.6(4)
C61 Ru1 O21A C21A -95.1(5)
N12A Ru1 O21A C21A 69.4(4)
C51 Ru1 O21A C21A -108.1(13)
C21 Ru1 O21A C21A -156.6(4)
C31 Ru1 O21A C21A 169.8(4)
C11 Ru1 O21A C21A -119.3(4)
C41 Ru1 O21A C21A 149.5(5)
Na1 Ru1 O21A C21A 147.6(5)
O31A Ru1 O21A Na1 -162.2(2)
C61 Ru1 O21A Na1 117.3(3)
N12A Ru1 O21A Na1 -78.3(2)
C51 Ru1 O21A Na1 104.3(13)
C21 Ru1 O21A Na1 55.8(3)
C31 Ru1 O21A Na1 22.2(3)
C11 Ru1 O21A Na1 93.1(2)
C41 Ru1 O21A Na1 1.9(5)
O21A C21A C31A O31A 0.5(9)
N11A C21A C31A O31A -179.2(6)
O21A C21A C31A C41A 178.2(6)
N11A C21A C31A C41A -1.5(10)
C41A C31A O31A Ru1 169.2(6)
C21A C31A O31A Ru1 -13.3(7)
O21A Ru1 O31A C31A 14.9(4)
C61 Ru1 O31A C31A 146.8(5)
N12A Ru1 O31A C31A -72.8(4)
C51 Ru1 O31A C31A -176.3(5)
C21 Ru1 O31A C31A 94.5(5)
C31 Ru1 O31A C31A 172.5(12)
C11 Ru1 O31A C31A 112.6(5)
C41 Ru1 O31A C31A -152.7(5)
Na1 Ru1 O31A C31A 2.0(5)
O31A C31A C41A C51A -179.6(6)
C21A C31A C41A C51A 2.9(10)
C31A C41A C51A C61A -2.2(11)
C41A C51A C61A N11A 0.0(11)
C21A N11A C61A C51A 1.4(10)
Ru3 N11A C61A C51A -170.1(5)
O32A Ru2 C12 C62 69.8(7)
O22A Ru2 C12 C62 151.9(7)
N13A Ru2 C12 C62 -56(2)
C22 Ru2 C12 C62 -131.9(10)
C32 Ru2 C12 C62 -101.6(8)
C42 Ru2 C12 C62 -63.8(9)
C52 Ru2 C12 C62 -28.1(8)
Na1 Ru2 C12 C62 -167.2(6)
O32A Ru2 C12 C22 -158.3(6)
O22A Ru2 C12 C22 -76.3(6)
N13A Ru2 C12 C22 76(2)
C62 Ru2 C12 C22 131.9(10)
C32 Ru2 C12 C22 30.3(7)
C42 Ru2 C12 C22 68.1(8)
C52 Ru2 C12 C22 103.8(8)
Na1 Ru2 C12 C22 -35.3(6)
O32A Ru2 C12 C112 -46.4(10)
O22A Ru2 C12 C112 35.7(10)
N13A Ru2 C12 C112 -172.2(15)
C62 Ru2 C12 C112 -116.2(13)
C22 Ru2 C12 C112 111.9(12)
C32 Ru2 C12 C112 142.2(11)
C42 Ru2 C12 C112 -179.9(11)
C52 Ru2 C12 C112 -144.3(11)
Na1 Ru2 C12 C112 76.6(10)
C62 C12 C112 C312 -36.6(13)
C22 C12 C112 C312 139.6(9)
Ru2 C12 C112 C312 52.8(13)
C62 C12 C112 C212 88.0(12)
C22 C12 C112 C212 -95.9(10)
Ru2 C12 C112 C212 177.3(8)
C62 C12 C22 C32 -2.3(13)
C112 C12 C22 C32 -178.6(8)
Ru2 C12 C22 C32 -54.4(8)
C62 C12 C22 Ru2 52.1(8)
C112 C12 C22 Ru2 -124.3(8)
O32A Ru2 C22 C12 31.9(8)
O22A Ru2 C22 C12 108.1(6)
N13A Ru2 C22 C12 -165.4(5)
C62 Ru2 C22 C12 -29.5(6)
C32 Ru2 C22 C12 -131.9(9)
C42 Ru2 C22 C12 -102.6(7)
C52 Ru2 C22 C12 -66.2(7)
Na1 Ru2 C22 C12 144.3(6)
O32A Ru2 C22 C32 163.9(6)
O22A Ru2 C22 C32 -120.0(7)
N13A Ru2 C22 C32 -33.5(9)
C62 Ru2 C22 C32 102.5(7)
C42 Ru2 C22 C32 29.4(7)
C52 Ru2 C22 C32 65.7(7)
C12 Ru2 C22 C32 131.9(9)
Na1 Ru2 C22 C32 -83.8(7)
C12 C22 C32 C42 2.1(14)
Ru2 C22 C32 C42 -52.9(9)
C12 C22 C32 Ru2 55.0(8)
O32A Ru2 C32 C42 54(3)
O22A Ru2 C32 C42 -161.1(7)
N13A Ru2 C32 C42 -69.8(7)
C62 Ru2 C32 C42 65.4(8)
C22 Ru2 C32 C42 132.2(10)
C52 Ru2 C32 C42 28.5(7)
C12 Ru2 C32 C42 102.9(8)
Na1 Ru2 C32 C42 -143.9(8)
O32A Ru2 C32 C22 -78(3)
O22A Ru2 C32 C22 66.7(6)
N13A Ru2 C32 C22 158.0(6)
C62 Ru2 C32 C22 -66.8(6)
C42 Ru2 C32 C22 -132.2(10)
C52 Ru2 C32 C22 -103.6(7)
C12 Ru2 C32 C22 -29.2(6)
Na1 Ru2 C32 C22 83.9(6)
C22 C32 C42 C52 -1.8(17)
Ru2 C32 C42 C52 -54.1(11)
C22 C32 C42 C142 175.1(10)
Ru2 C32 C42 C142 122.7(11)
C22 C32 C42 Ru2 52.3(8)
O32A Ru2 C42 C52 -35.1(11)
O22A Ru2 C42 C52 164.3(7)
N13A Ru2 C42 C52 -113.7(9)
C62 Ru2 C42 C52 28.4(9)
C22 Ru2 C42 C52 102.3(9)
C32 Ru2 C42 C52 132.4(12)
C12 Ru2 C42 C52 64.9(9)
Na1 Ru2 C42 C52 168.1(8)
O32A Ru2 C42 C32 -167.5(5)
O22A Ru2 C42 C32 31.9(11)
N13A Ru2 C42 C32 113.9(7)
C62 Ru2 C42 C32 -104.0(8)
C22 Ru2 C42 C32 -30.0(6)
C52 Ru2 C42 C32 -132.4(12)
C12 Ru2 C42 C32 -67.4(7)
Na1 Ru2 C42 C32 35.7(7)
O32A Ru2 C42 C142 82.2(18)
O22A Ru2 C42 C142 -78(2)
N13A Ru2 C42 C142 3.6(18)
C62 Ru2 C42 C142 146(2)
C22 Ru2 C42 C142 -140.3(19)
C32 Ru2 C42 C142 -110(2)
C52 Ru2 C42 C142 117(2)
C12 Ru2 C42 C142 -177.7(19)
Na1 Ru2 C42 C142 -74.6(18)
C32 C42 C52 C62 1.7(19)
C142 C42 C52 C62 -175.0(12)
Ru2 C42 C52 C62 -51.9(11)
C32 C42 C52 Ru2 53.6(10)
C142 C42 C52 Ru2 -123.1(13)
O32A Ru2 C52 C42 155.1(9)
O22A Ru2 C52 C42 -106(3)
N13A Ru2 C52 C42 69.6(10)
C62 Ru2 C52 C42 -133.9(14)
C22 Ru2 C52 C42 -68.4(9)
C32 Ru2 C52 C42 -29.8(9)
C12 Ru2 C52 C42 -105.7(10)
Na1 Ru2 C52 C42 -18.4(12)
O32A Ru2 C52 C62 -71.0(9)
O22A Ru2 C52 C62 28(4)
N13A Ru2 C52 C62 -156.5(8)
C22 Ru2 C52 C62 65.5(9)
C32 Ru2 C52 C62 104.2(10)
C42 Ru2 C52 C62 133.9(14)
C12 Ru2 C52 C62 28.2(8)
Na1 Ru2 C52 C62 115.6(8)
C42 C52 C62 C12 -2.0(19)
Ru2 C52 C62 C12 -54.5(10)
C42 C52 C62 Ru2 52.5(11)
C22 C12 C62 C52 2.2(15)
C112 C12 C62 C52 178.5(10)
Ru2 C12 C62 C52 54.4(10)
C22 C12 C62 Ru2 -52.1(8)
C112 C12 C62 Ru2 124.1(8)
O32A Ru2 C62 C52 112.2(9)
O22A Ru2 C62 C52 -173.9(8)
N13A Ru2 C62 C52 34.1(12)
C22 Ru2 C62 C52 -104.5(10)
C32 Ru2 C62 C52 -65.6(10)
C42 Ru2 C62 C52 -27.8(10)
C12 Ru2 C62 C52 -134.1(13)
Na1 Ru2 C62 C52 -114.1(9)
O32A Ru2 C62 C12 -113.7(6)
O22A Ru2 C62 C12 -39.8(9)
N13A Ru2 C62 C12 168.2(5)
C22 Ru2 C62 C12 29.6(6)
C32 Ru2 C62 C12 68.5(7)
C42 Ru2 C62 C12 106.3(9)
C52 Ru2 C62 C12 134.1(13)
Na1 Ru2 C62 C12 20.0(9)
O31A Ru1 N12A C22A 142.1(5)
O21A Ru1 N12A C22A 62.7(5)
C61 Ru1 N12A C22A -135.6(5)
C51 Ru1 N12A C22A -117.8(5)
C21 Ru1 N12A C22A -27.0(7)
C31 Ru1 N12A C22A -47.9(6)
C11 Ru1 N12A C22A -66.4(15)
C41 Ru1 N12A C22A -83.4(6)
Na1 Ru1 N12A C22A 22.3(5)
O31A Ru1 N12A C62A -45.3(5)
O21A Ru1 N12A C62A -124.7(5)
C61 Ru1 N12A C62A 37.0(7)
C51 Ru1 N12A C62A 54.8(5)
C21 Ru1 N12A C62A 145.6(5)
C31 Ru1 N12A C62A 124.7(5)
C11 Ru1 N12A C62A 106.2(13)
C41 Ru1 N12A C62A 89.3(5)
Na1 Ru1 N12A C62A -165.1(5)
C62A N12A C22A O22A -178.5(6)
Ru1 N12A C22A O22A -6.0(9)
C62A N12A C22A C32A -0.3(9)
Ru1 N12A C22A C32A 172.2(5)
N12A C22A O22A Ru2 -171.0(5)
C32A C22A O22A Ru2 10.7(7)
N12A C22A O22A Na1 -35.1(10)
C32A C22A O22A Na1 146.7(5)
O32A Ru2 O22A C22A -11.4(4)
N13A Ru2 O22A C22A 72.1(5)
C62 Ru2 O22A C22A -88.8(7)
C22 Ru2 O22A C22A -149.2(5)
C32 Ru2 O22A C22A 175.0(5)
C42 Ru2 O22A C22A 154.6(8)
C52 Ru2 O22A C22A -112(3)
C12 Ru2 O22A C22A -112.5(5)
Na1 Ru2 O22A C22A 148.9(5)
O32A Ru2 O22A Na1 -160.3(2)
N13A Ru2 O22A Na1 -76.7(3)
C62 Ru2 O22A Na1 122.4(5)
C22 Ru2 O22A Na1 61.9(3)
C32 Ru2 O22A Na1 26.2(4)
C42 Ru2 O22A Na1 5.7(8)
C52 Ru2 O22A Na1 99(3)
C12 Ru2 O22A Na1 98.7(3)
O22A C22A C32A O32A -1.9(10)
N12A C22A C32A O32A 179.9(6)
O22A C22A C32A C42A 177.5(7)
N12A C22A C32A C42A -0.7(10)
C42A C32A O32A Ru2 172.4(6)
C22A C32A O32A Ru2 -8.3(8)
O22A Ru2 O32A C32A 10.6(5)
N13A Ru2 O32A C32A -77.4(5)
C62 Ru2 O32A C32A 145.9(6)
C22 Ru2 O32A C32A 91.1(6)
C32 Ru2 O32A C32A 157(2)
C42 Ru2 O32A C32A -158.2(6)
C52 Ru2 O32A C32A -178.8(6)
C12 Ru2 O32A C32A 110.6(6)
Na1 Ru2 O32A C32A -3.5(5)
O32A C32A C42A C52A -179.6(7)
C22A C32A C42A C52A 1.1(11)
C32A C42A C52A C62A -0.4(13)
C42A C52A C62A N12A -0.6(12)
C22A N12A C62A C52A 0.9(11)
Ru1 N12A C62A C52A -172.2(6)
C21A N11A Ru3 O33A 144.4(5)
C61A N11A Ru3 O33A -44.7(5)
C21A N11A Ru3 O23A 64.9(5)
C61A N11A Ru3 O23A -124.1(5)
C21A N11A Ru3 C63 -133.5(5)
C61A N11A Ru3 C63 37.5(6)
C21A N11A Ru3 C53 -112.2(5)
C61A N11A Ru3 C53 58.7(5)
C21A N11A Ru3 C23 -24.3(7)
C61A N11A Ru3 C23 146.7(5)
C21A N11A Ru3 C13 -92.0(14)
C61A N11A Ru3 C13 79.0(14)
C21A N11A Ru3 C33 -42.6(5)
C61A N11A Ru3 C33 128.4(5)
C21A N11A Ru3 C43 -76.2(5)
C61A N11A Ru3 C43 94.8(5)
C21A N11A Ru3 Na1 25.2(5)
C61A N11A Ru3 Na1 -163.8(5)
O33A Ru3 C13 C63 72.4(4)
O23A Ru3 C13 C63 154.0(4)
N11A Ru3 C13 C63 -49.7(15)
C53 Ru3 C13 C63 -28.4(4)
C23 Ru3 C13 C63 -129.6(6)
C33 Ru3 C13 C63 -101.7(5)
C43 Ru3 C13 C63 -65.7(4)
Na1 Ru3 C13 C63 -164.9(4)
O33A Ru3 C13 C23 -158.0(4)
O23A Ru3 C13 C23 -76.4(4)
C63 Ru3 C13 C23 129.6(6)
N11A Ru3 C13 C23 79.9(14)
C53 Ru3 C13 C23 101.2(5)
C33 Ru3 C13 C23 27.9(4)
C43 Ru3 C13 C23 63.9(4)
Na1 Ru3 C13 C23 -35.3(4)
O33A Ru3 C13 C113 -42.1(7)
O23A Ru3 C13 C113 39.4(7)
C63 Ru3 C13 C113 -114.5(9)
N11A Ru3 C13 C113 -164.2(10)
C53 Ru3 C13 C113 -142.9(8)
C23 Ru3 C13 C113 115.9(9)
C33 Ru3 C13 C113 143.7(8)
C43 Ru3 C13 C113 179.8(7)
Na1 Ru3 C13 C113 80.6(7)
C63 C13 C113 C213 83.5(9)
C23 C13 C113 C213 -97.1(9)
Ru3 C13 C113 C213 172.1(6)
C63 C13 C113 C413 -151.8(11)
C23 C13 C113 C413 27.6(13)
Ru3 C13 C113 C413 -63.1(13)
C63 C13 C113 C313 -42.0(12)
C23 C13 C113 C313 137.4(10)
Ru3 C13 C113 C313 46.7(12)
C63 C13 C23 C33 -0.8(10)
C113 C13 C23 C33 179.7(7)
Ru3 C13 C23 C33 -54.0(6)
C63 C13 C23 Ru3 53.2(5)
C113 C13 C23 Ru3 -126.3(7)
O33A Ru3 C23 C33 166.5(4)
O23A Ru3 C23 C33 -117.1(4)
C63 Ru3 C23 C33 103.1(5)
N11A Ru3 C23 C33 -30.2(6)
C53 Ru3 C23 C33 65.9(4)
C13 Ru3 C23 C33 134.1(6)
C43 Ru3 C23 C33 28.1(4)
Na1 Ru3 C23 C33 -81.5(4)
O33A Ru3 C23 C13 32.4(6)
O23A Ru3 C23 C13 108.8(4)
C63 Ru3 C23 C13 -31.0(4)
N11A Ru3 C23 C13 -164.3(4)
C53 Ru3 C23 C13 -68.2(4)
C33 Ru3 C23 C13 -134.1(6)
C43 Ru3 C23 C13 -106.0(5)
Na1 Ru3 C23 C13 144.4(4)
C13 C23 C33 C43 0.4(11)
Ru3 C23 C33 C43 -53.2(6)
C13 C23 C33 Ru3 53.7(6)
O33A Ru3 C33 C23 -61.9(14)
O23A Ru3 C33 C23 69.2(4)
C63 Ru3 C33 C23 -66.6(4)
N11A Ru3 C33 C23 160.0(4)
C53 Ru3 C33 C23 -103.5(5)
C13 Ru3 C33 C23 -28.5(4)
C43 Ru3 C33 C23 -133.9(6)
Na1 Ru3 C33 C23 86.4(4)
O33A Ru3 C33 C43 72.0(14)
O23A Ru3 C33 C43 -156.9(4)
C63 Ru3 C33 C43 67.3(4)
N11A Ru3 C33 C43 -66.1(4)
C53 Ru3 C33 C43 30.4(4)
C23 Ru3 C33 C43 133.9(6)
C13 Ru3 C33 C43 105.4(4)
Na1 Ru3 C33 C43 -139.7(4)
C23 C33 C43 C53 -0.2(10)
Ru3 C33 C43 C53 -52.7(6)
C23 C33 C43 C143 178.4(7)
Ru3 C33 C43 C143 125.9(7)
C23 C33 C43 Ru3 52.5(6)
O33A Ru3 C43 C33 -165.0(4)
O23A Ru3 C43 C33 36.2(6)
C63 Ru3 C43 C33 -102.5(4)
N11A Ru3 C43 C33 117.8(4)
C53 Ru3 C43 C33 -130.9(6)
C23 Ru3 C43 C33 -28.2(4)
C13 Ru3 C43 C33 -65.0(4)
Na1 Ru3 C43 C33 38.7(4)
O33A Ru3 C43 C53 -34.0(6)
O23A Ru3 C43 C53 167.1(4)
C63 Ru3 C43 C53 28.5(4)
N11A Ru3 C43 C53 -111.2(4)
C23 Ru3 C43 C53 102.8(5)
C13 Ru3 C43 C53 65.9(4)
C33 Ru3 C43 C53 130.9(6)
Na1 Ru3 C43 C53 169.7(4)
O33A Ru3 C43 C143 79.7(8)
O23A Ru3 C43 C143 -79.2(8)
C63 Ru3 C43 C143 142.2(8)
N11A Ru3 C43 C143 2.5(7)
C53 Ru3 C43 C143 113.7(9)
C23 Ru3 C43 C143 -143.5(8)
C13 Ru3 C43 C143 179.6(7)
C33 Ru3 C43 C143 -115.3(8)
Na1 Ru3 C43 C143 -76.6(7)
C33 C43 C53 C63 0.4(10)
C143 C43 C53 C63 -178.2(7)
Ru3 C43 C53 C63 -53.1(6)
C33 C43 C53 Ru3 53.5(6)
C143 C43 C53 Ru3 -125.0(7)
O33A Ru3 C53 C63 -69.2(4)
O23A Ru3 C53 C63 45.4(18)
N11A Ru3 C53 C63 -154.8(4)
C23 Ru3 C53 C63 67.0(5)
C13 Ru3 C53 C63 29.0(4)
C33 Ru3 C53 C63 103.7(5)
C43 Ru3 C53 C63 133.2(6)
Na1 Ru3 C53 C63 117.9(4)
O33A Ru3 C53 C43 157.5(4)
O23A Ru3 C53 C43 -87.8(17)
C63 Ru3 C53 C43 -133.2(6)
N11A Ru3 C53 C43 71.9(4)
C23 Ru3 C53 C43 -66.3(4)
C13 Ru3 C53 C43 -104.2(5)
C33 Ru3 C53 C43 -29.6(4)
Na1 Ru3 C53 C43 -15.3(6)
C43 C53 C63 C13 -0.9(11)
Ru3 C53 C63 C13 -55.1(6)
C43 C53 C63 Ru3 54.2(6)
C23 C13 C63 C53 1.1(10)
C113 C13 C63 C53 -179.5(7)
Ru3 C13 C63 C53 54.9(6)
C23 C13 C63 Ru3 -53.8(5)
C113 C13 C63 Ru3 125.6(7)
O33A Ru3 C63 C53 115.1(4)
O23A Ru3 C63 C53 -171.6(4)
N11A Ru3 C63 C53 35.6(6)
C23 Ru3 C63 C53 -102.5(5)
C13 Ru3 C63 C53 -133.3(6)
C33 Ru3 C63 C53 -65.7(4)
C43 Ru3 C63 C53 -29.0(4)
Na1 Ru3 C63 C53 -109.4(5)
O33A Ru3 C63 C13 -111.6(4)
O23A Ru3 C63 C13 -38.3(6)
N11A Ru3 C63 C13 168.9(4)
C53 Ru3 C63 C13 133.3(6)
C23 Ru3 C63 C13 30.8(4)
C33 Ru3 C63 C13 67.6(4)
C43 Ru3 C63 C13 104.4(5)
Na1 Ru3 C63 C13 23.9(6)
O32A Ru2 N13A C23A 140.1(7)
O22A Ru2 N13A C23A 60.0(6)
C62 Ru2 N13A C23A -139.8(7)
C22 Ru2 N13A C23A -28.1(9)
C32 Ru2 N13A C23A -49.2(8)
C42 Ru2 N13A C23A -85.0(8)
C52 Ru2 N13A C23A -119.2(8)
C12 Ru2 N13A C23A -93(2)
Na1 Ru2 N13A C23A 20.6(6)
O32A Ru2 N13A C63A -45.4(7)
O22A Ru2 N13A C63A -125.5(7)
C62 Ru2 N13A C63A 34.7(10)
C22 Ru2 N13A C63A 146.4(8)
C32 Ru2 N13A C63A 125.3(8)
C42 Ru2 N13A C63A 89.5(9)
C52 Ru2 N13A C63A 55.3(9)
C12 Ru2 N13A C63A 82(2)
Na1 Ru2 N13A C63A -164.9(7)
C63A N13A C23A O23A -179.7(8)
Ru2 N13A C23A O23A -5.1(10)
C63A N13A C23A C33A -0.4(12)
Ru2 N13A C23A C33A 174.1(5)
N13A C23A O23A Ru3 -169.0(6)
C33A C23A O23A Ru3 11.7(8)
N13A C23A O23A Na1 -34.2(10)
C33A C23A O23A Na1 146.5(5)
O33A Ru3 O23A C23A -13.6(4)
C63 Ru3 O23A C23A -90.9(5)
N11A Ru3 O23A C23A 70.0(5)
C53 Ru3 O23A C23A -129.9(17)
C23 Ru3 O23A C23A -151.1(5)
C13 Ru3 O23A C23A -114.2(5)
C33 Ru3 O23A C23A 174.3(5)
C43 Ru3 O23A C23A 152.3(5)
Na1 Ru3 O23A C23A 148.4(5)
O33A Ru3 O23A Na1 -162.0(2)
C63 Ru3 O23A Na1 120.7(3)
N11A Ru3 O23A Na1 -78.4(2)
C53 Ru3 O23A Na1 81.7(17)
C23 Ru3 O23A Na1 60.5(3)
C13 Ru3 O23A Na1 97.4(3)
C33 Ru3 O23A Na1 26.0(3)
C43 Ru3 O23A Na1 4.0(4)
O23A C23A C33A O33A -0.2(10)
N13A C23A C33A O33A -179.5(7)
O23A C23A C33A C43A 179.2(8)
N13A C23A C33A C43A -0.2(12)
C43A C33A O33A Ru3 168.8(7)
C23A C33A O33A Ru3 -11.8(8)
O23A Ru3 O33A C33A 13.6(5)
C63 Ru3 O33A C33A 151.3(5)
N11A Ru3 O33A C33A -73.9(5)
C53 Ru3 O33A C33A -174.0(5)
C23 Ru3 O33A C33A 95.2(5)
C13 Ru3 O33A C33A 115.0(5)
C33 Ru3 O33A C33A 146.7(12)
C43 Ru3 O33A C33A -153.0(5)
Na1 Ru3 O33A C33A 0.7(5)
O33A C33A C43A C53A 179.9(9)
C23A C33A C43A C53A 0.6(14)
C33A C43A C53A C63A -0.5(17)
C43A C53A C63A N13A 0.0(19)
C23A N13A C63A C53A 0.5(16)
Ru2 N13A C63A C53A -174.5(10)
C23A O23A Na1 O21A -83.6(6)
Ru3 O23A Na1 O21A 53.8(2)
C23A O23A Na1 O22A 4.7(6)
Ru3 O23A Na1 O22A 142.1(2)
C23A O23A Na1 Cl1 138.1(6)
Ru3 O23A Na1 Cl1 -84.6(2)
C23A O23A Na1 Ru1 -59.6(6)
Ru3 O23A Na1 Ru1 77.7(2)
C23A O23A Na1 Ru3 -137.4(7)
C23A O23A Na1 Ru2 36.3(6)
Ru3 O23A Na1 Ru2 173.6(2)
C21A O21A Na1 O23A 7.8(6)
Ru1 O21A Na1 O23A 143.8(2)
C21A O21A Na1 O22A -80.7(5)
Ru1 O21A Na1 O22A 55.3(2)
C21A O21A Na1 Cl1 140.6(5)
Ru1 O21A Na1 Cl1 -83.4(2)
C21A O21A Na1 Ru1 -136.0(6)
C21A O21A Na1 Ru3 39.6(5)
Ru1 O21A Na1 Ru3 175.6(2)
C21A O21A Na1 Ru2 -57.5(6)
Ru1 O21A Na1 Ru2 78.51(19)
C22A O22A Na1 O23A -82.9(6)
Ru2 O22A Na1 O23A 55.2(2)
C22A O22A Na1 O21A 5.7(6)
Ru2 O22A Na1 O21A 143.7(2)
C22A O22A Na1 Cl1 146.8(6)
Ru2 O22A Na1 Cl1 -75.1(3)
C22A O22A Na1 Ru1 38.1(6)
Ru2 O22A Na1 Ru1 176.2(2)
C22A O22A Na1 Ru3 -58.2(7)
Ru2 O22A Na1 Ru3 79.9(2)
C22A O22A Na1 Ru2 -138.1(7)
O31A Ru1 Na1 O23A -22.2(2)
O21A Ru1 Na1 O23A -42.0(2)
C61 Ru1 Na1 O23A -145.8(3)
N12A Ru1 Na1 O23A 54.7(2)
C51 Ru1 Na1 O23A 155.1(4)
C21 Ru1 Na1 O23A -160.6(3)
C31 Ru1 Na1 O23A 159.6(3)
C11 Ru1 Na1 O23A -136.4(2)
C41 Ru1 Na1 O23A 139.1(3)
O31A Ru1 Na1 O21A 19.8(3)
C61 Ru1 Na1 O21A -103.8(4)
N12A Ru1 Na1 O21A 96.7(2)
C51 Ru1 Na1 O21A -162.9(4)
C21 Ru1 Na1 O21A -118.6(3)
C31 Ru1 Na1 O21A -158.4(3)
C11 Ru1 Na1 O21A -94.4(3)
C41 Ru1 Na1 O21A -178.9(3)
O31A Ru1 Na1 O22A -98.1(2)
O21A Ru1 Na1 O22A -117.9(3)
C61 Ru1 Na1 O22A 138.3(3)
N12A Ru1 Na1 O22A -21.1(2)
C51 Ru1 Na1 O22A 79.3(4)
C21 Ru1 Na1 O22A 123.5(2)
C31 Ru1 Na1 O22A 83.8(3)
C11 Ru1 Na1 O22A 147.7(2)
C41 Ru1 Na1 O22A 63.3(2)
O31A Ru1 Na1 Cl1 140.97(19)
O21A Ru1 Na1 Cl1 121.2(2)
C61 Ru1 Na1 Cl1 17.4(3)
N12A Ru1 Na1 Cl1 -142.07(19)
C51 Ru1 Na1 Cl1 -41.7(4)
C21 Ru1 Na1 Cl1 2.6(2)
C31 Ru1 Na1 Cl1 -37.2(2)
C11 Ru1 Na1 Cl1 26.8(2)
C41 Ru1 Na1 Cl1 -57.7(2)
O31A Ru1 Na1 Ru3 15.60(18)
O21A Ru1 Na1 Ru3 -4.18(19)
C61 Ru1 Na1 Ru3 -108.0(3)
N12A Ru1 Na1 Ru3 92.56(16)
C51 Ru1 Na1 Ru3 -167.1(4)
C21 Ru1 Na1 Ru3 -122.8(2)
C31 Ru1 Na1 Ru3 -162.5(2)
C11 Ru1 Na1 Ru3 -98.62(18)
C41 Ru1 Na1 Ru3 176.9(2)
O31A Ru1 Na1 Ru2 -95.75(17)
O21A Ru1 Na1 Ru2 -115.5(2)
C61 Ru1 Na1 Ru2 140.7(3)
N12A Ru1 Na1 Ru2 -18.79(16)
C51 Ru1 Na1 Ru2 81.6(4)
C21 Ru1 Na1 Ru2 125.9(2)
C31 Ru1 Na1 Ru2 86.1(2)
C11 Ru1 Na1 Ru2 150.03(18)
C41 Ru1 Na1 Ru2 65.6(2)
O33A Ru3 Na1 O23A 19.9(3)
C63 Ru3 Na1 O23A -108.2(4)
N11A Ru3 Na1 O23A 96.5(3)
C53 Ru3 Na1 O23A -167.9(4)
C23 Ru3 Na1 O23A -114.9(3)
C13 Ru3 Na1 O23A -93.1(3)
C33 Ru3 Na1 O23A -154.0(3)
C43 Ru3 Na1 O23A -177.4(3)
O33A Ru3 Na1 O21A -99.5(2)
O23A Ru3 Na1 O21A -119.4(3)
C63 Ru3 Na1 O21A 132.4(4)
N11A Ru3 Na1 O21A -22.9(2)
C53 Ru3 Na1 O21A 72.7(3)
C23 Ru3 Na1 O21A 125.7(2)
C13 Ru3 Na1 O21A 147.5(2)
C33 Ru3 Na1 O21A 86.6(2)
C43 Ru3 Na1 O21A 63.1(2)
O33A Ru3 Na1 O22A -23.7(2)
O23A Ru3 Na1 O22A -43.7(3)
C63 Ru3 Na1 O22A -151.8(4)
N11A Ru3 Na1 O22A 52.8(2)
C53 Ru3 Na1 O22A 148.5(3)
C23 Ru3 Na1 O22A -158.6(3)
C13 Ru3 Na1 O22A -136.7(3)
C33 Ru3 Na1 O22A 162.4(3)
C43 Ru3 Na1 O22A 138.9(3)
O33A Ru3 Na1 Cl1 134.72(19)
O23A Ru3 Na1 Cl1 114.8(2)
C63 Ru3 Na1 Cl1 6.6(4)
N11A Ru3 Na1 Cl1 -148.71(19)
C53 Ru3 Na1 Cl1 -53.0(3)
C23 Ru3 Na1 Cl1 -0.1(2)
C13 Ru3 Na1 Cl1 21.7(2)
C33 Ru3 Na1 Cl1 -39.2(2)
C43 Ru3 Na1 Cl1 -62.6(2)
O33A Ru3 Na1 Ru1 -96.76(17)
O23A Ru3 Na1 Ru1 -116.7(2)
C63 Ru3 Na1 Ru1 135.2(3)
N11A Ru3 Na1 Ru1 -20.19(16)
C53 Ru3 Na1 Ru1 75.5(3)
C23 Ru3 Na1 Ru1 128.4(2)
C13 Ru3 Na1 Ru1 150.2(2)
C33 Ru3 Na1 Ru1 89.3(2)
C43 Ru3 Na1 Ru1 65.9(2)
O33A Ru3 Na1 Ru2 13.72(18)
O23A Ru3 Na1 Ru2 -6.2(2)
C63 Ru3 Na1 Ru2 -114.4(3)
N11A Ru3 Na1 Ru2 90.29(16)
C53 Ru3 Na1 Ru2 -174.1(3)
C23 Ru3 Na1 Ru2 -121.1(2)
C13 Ru3 Na1 Ru2 -99.3(2)
C33 Ru3 Na1 Ru2 -160.2(2)
C43 Ru3 Na1 Ru2 176.4(2)
O32A Ru2 Na1 O23A -96.4(2)
O22A Ru2 Na1 O23A -118.4(3)
N13A Ru2 Na1 O23A -20.2(2)
C62 Ru2 Na1 O23A 137.9(5)
C22 Ru2 Na1 O23A 128.6(3)
C32 Ru2 Na1 O23A 87.3(4)
C42 Ru2 Na1 O23A 65.0(4)
C52 Ru2 Na1 O23A 76.3(6)
C12 Ru2 Na1 O23A 150.5(3)
O32A Ru2 Na1 O21A -19.6(2)
O22A Ru2 Na1 O21A -41.6(2)
N13A Ru2 Na1 O21A 56.6(2)
C62 Ru2 Na1 O21A -145.3(5)
C22 Ru2 Na1 O21A -154.6(3)
C32 Ru2 Na1 O21A 164.2(4)
C42 Ru2 Na1 O21A 141.8(4)
C52 Ru2 Na1 O21A 153.1(6)
C12 Ru2 Na1 O21A -132.7(3)
O32A Ru2 Na1 O22A 21.9(3)
N13A Ru2 Na1 O22A 98.2(3)
C62 Ru2 Na1 O22A -103.7(6)
C22 Ru2 Na1 O22A -113.0(4)
C32 Ru2 Na1 O22A -154.3(4)
C42 Ru2 Na1 O22A -176.6(5)
C52 Ru2 Na1 O22A -165.3(6)
C12 Ru2 Na1 O22A -91.2(3)
O32A Ru2 Na1 Cl1 145.7(2)
O22A Ru2 Na1 Cl1 123.7(2)
N13A Ru2 Na1 Cl1 -138.1(2)
C62 Ru2 Na1 Cl1 20.0(5)
C22 Ru2 Na1 Cl1 10.8(3)
C32 Ru2 Na1 Cl1 -30.5(4)
C42 Ru2 Na1 Cl1 -52.8(4)
C52 Ru2 Na1 Cl1 -41.6(6)
C12 Ru2 Na1 Cl1 32.6(3)
O32A Ru2 Na1 Ru1 18.3(2)
O22A Ru2 Na1 Ru1 -3.7(2)
N13A Ru2 Na1 Ru1 94.6(2)
C62 Ru2 Na1 Ru1 -107.4(5)
C22 Ru2 Na1 Ru1 -116.6(3)
C32 Ru2 Na1 Ru1 -157.9(4)
C42 Ru2 Na1 Ru1 179.8(4)
C52 Ru2 Na1 Ru1 -169.0(6)
C12 Ru2 Na1 Ru1 -94.8(3)
O32A Ru2 Na1 Ru3 -92.42(19)
O22A Ru2 Na1 Ru3 -114.4(2)
N13A Ru2 Na1 Ru3 -16.1(2)
C62 Ru2 Na1 Ru3 141.9(5)
C22 Ru2 Na1 Ru3 132.7(3)
C32 Ru2 Na1 Ru3 91.4(4)
C42 Ru2 Na1 Ru3 69.1(4)
C52 Ru2 Na1 Ru3 80.3(6)
C12 Ru2 Na1 Ru3 154.5(3)
O34A Ru4 C14 C24 -155.8(4)
O24A Ru4 C14 C24 -73.5(4)
C64 Ru4 C14 C24 129.6(6)
N15A Ru4 C14 C24 87.9(14)
C54 Ru4 C14 C24 101.2(4)
C44 Ru4 C14 C24 64.2(4)
C34 Ru4 C14 C24 28.0(4)
Na2 Ru4 C14 C24 -31.2(4)
O34A Ru4 C14 C64 74.6(4)
O24A Ru4 C14 C64 156.9(4)
N15A Ru4 C14 C64 -41.7(15)
C24 Ru4 C14 C64 -129.6(6)
C54 Ru4 C14 C64 -28.4(4)
C44 Ru4 C14 C64 -65.4(4)
C34 Ru4 C14 C64 -101.5(5)
Na2 Ru4 C14 C64 -160.8(4)
O34A Ru4 C14 C114 -41.3(8)
O24A Ru4 C14 C114 41.0(8)
C64 Ru4 C14 C114 -115.9(9)
N15A Ru4 C14 C114 -157.6(11)
C24 Ru4 C14 C114 114.5(9)
C54 Ru4 C14 C114 -144.3(8)
C44 Ru4 C14 C114 178.7(8)
C34 Ru4 C14 C114 142.5(8)
Na2 Ru4 C14 C114 83.3(7)
C24 C14 C114 C314 142.5(7)
C64 C14 C114 C314 -37.3(10)
Ru4 C14 C114 C314 52.6(10)
C24 C14 C114 C214 -92.9(9)
C64 C14 C114 C214 87.3(10)
Ru4 C14 C114 C214 177.2(7)
C64 C14 C24 C34 -1.3(9)
C114 C14 C24 C34 178.9(6)
Ru4 C14 C24 C34 -54.3(6)
C64 C14 C24 Ru4 52.9(5)
C114 C14 C24 Ru4 -126.9(6)
O34A Ru4 C24 C34 169.5(4)
O24A Ru4 C24 C34 -114.9(4)
C64 Ru4 C24 C34 102.9(5)
N15A Ru4 C24 C34 -28.9(6)
C54 Ru4 C24 C34 65.6(4)
C44 Ru4 C24 C34 28.0(4)
C14 Ru4 C24 C34 134.2(6)
Na2 Ru4 C24 C34 -77.9(4)
O34A Ru4 C24 C14 35.4(5)
O24A Ru4 C24 C14 111.0(4)
C64 Ru4 C24 C14 -31.2(4)
N15A Ru4 C24 C14 -163.1(4)
C54 Ru4 C24 C14 -68.6(4)
C44 Ru4 C24 C14 -106.2(4)
C34 Ru4 C24 C14 -134.2(6)
Na2 Ru4 C24 C14 147.9(4)
C14 C24 C34 C44 2.0(10)
Ru4 C24 C34 C44 -52.2(6)
C14 C24 C34 Ru4 54.2(6)
O34A Ru4 C34 C24 -53.0(17)
O24A Ru4 C34 C24 70.2(4)
C64 Ru4 C34 C24 -66.6(4)
N15A Ru4 C34 C24 161.3(4)
C54 Ru4 C34 C24 -103.8(5)
C44 Ru4 C34 C24 -134.2(6)
C14 Ru4 C34 C24 -28.2(4)
Na2 Ru4 C34 C24 87.6(4)
O34A Ru4 C34 C44 81.2(17)
O24A Ru4 C34 C44 -155.6(4)
C64 Ru4 C34 C44 67.6(4)
N15A Ru4 C34 C44 -64.4(4)
C24 Ru4 C34 C44 134.2(6)
C54 Ru4 C34 C44 30.4(4)
C14 Ru4 C34 C44 106.0(5)
Na2 Ru4 C34 C44 -138.1(5)
C24 C34 C44 C54 -2.6(10)
Ru4 C34 C44 C54 -54.3(6)
C24 C34 C44 C144 174.2(6)
Ru4 C34 C44 C144 122.5(7)
C24 C34 C44 Ru4 51.7(6)
O34A Ru4 C44 C34 -166.0(4)
O24A Ru4 C44 C34 36.6(6)
C64 Ru4 C44 C34 -102.1(5)
N15A Ru4 C44 C34 119.7(4)
C24 Ru4 C44 C34 -28.1(4)
C54 Ru4 C44 C34 -130.6(6)
C14 Ru4 C44 C34 -64.6(5)
Na2 Ru4 C44 C34 38.6(4)
O34A Ru4 C44 C54 -35.4(6)
O24A Ru4 C44 C54 167.2(4)
C64 Ru4 C44 C54 28.5(4)
N15A Ru4 C44 C54 -109.7(4)
C24 Ru4 C44 C54 102.5(5)
C34 Ru4 C44 C54 130.6(6)
C14 Ru4 C44 C54 66.0(5)
Na2 Ru4 C44 C54 169.1(4)
O34A Ru4 C44 C144 78.2(8)
O24A Ru4 C44 C144 -79.2(8)
C64 Ru4 C44 C144 142.1(8)
N15A Ru4 C44 C144 3.9(7)
C24 Ru4 C44 C144 -143.9(8)
C54 Ru4 C44 C144 113.6(9)
C34 Ru4 C44 C144 -115.8(9)
C14 Ru4 C44 C144 179.6(8)
Na2 Ru4 C44 C144 -77.2(7)
C34 C44 C54 C64 2.7(10)
C144 C44 C54 C64 -174.2(6)
Ru4 C44 C54 C64 -52.1(6)
C34 C44 C54 Ru4 54.7(6)
C144 C44 C54 Ru4 -122.1(6)
O34A Ru4 C54 C64 -69.2(5)
O24A Ru4 C54 C64 63.7(16)
N15A Ru4 C54 C64 -153.5(4)
C24 Ru4 C54 C64 66.6(5)
C44 Ru4 C54 C64 133.5(7)
C34 Ru4 C54 C64 103.6(5)
C14 Ru4 C54 C64 29.0(4)
Na2 Ru4 C54 C64 118.4(4)
O34A Ru4 C54 C44 157.3(4)
O24A Ru4 C54 C44 -69.8(16)
C64 Ru4 C54 C44 -133.5(7)
N15A Ru4 C54 C44 73.0(5)
C24 Ru4 C54 C44 -66.9(5)
C34 Ru4 C54 C44 -30.0(4)
C14 Ru4 C54 C44 -104.6(5)
Na2 Ru4 C54 C44 -15.1(6)
C44 C54 C64 C14 -2.1(10)
Ru4 C54 C64 C14 -54.9(6)
C44 C54 C64 Ru4 52.8(6)
C24 C14 C64 C54 1.4(10)
C114 C14 C64 C54 -178.8(7)
Ru4 C14 C64 C54 54.8(6)
C24 C14 C64 Ru4 -53.5(5)
C114 C14 C64 Ru4 126.3(7)
O34A Ru4 C64 C54 116.4(4)
O24A Ru4 C64 C54 -167.9(4)
N15A Ru4 C64 C54 36.8(6)
C24 Ru4 C64 C54 -102.8(5)
C44 Ru4 C64 C54 -28.6(4)
C34 Ru4 C64 C54 -65.7(5)
C14 Ru4 C64 C54 -133.5(7)
Na2 Ru4 C64 C54 -104.0(5)
O34A Ru4 C64 C14 -110.1(4)
O24A Ru4 C64 C14 -34.4(6)
N15A Ru4 C64 C14 170.3(4)
C24 Ru4 C64 C14 30.7(4)
C54 Ru4 C64 C14 133.5(7)
C44 Ru4 C64 C14 104.9(5)
C34 Ru4 C64 C14 67.8(4)
Na2 Ru4 C64 C14 29.5(6)
C64A N14A C24A O24A -177.9(5)
Ru6 N14A C24A O24A -12.0(7)
C64A N14A C24A C34A -1.1(9)
Ru6 N14A C24A C34A 164.8(5)
N14A C24A O24A Ru4 -171.2(4)
C34A C24A O24A Ru4 11.9(6)
N14A C24A O24A Na2 -36.0(8)
C34A C24A O24A Na2 147.1(5)
O34A Ru4 O24A C24A -13.2(4)
C64 Ru4 O24A C24A -93.2(5)
N15A Ru4 O24A C24A 68.9(4)
C24 Ru4 O24A C24A -150.5(4)
C54 Ru4 O24A C24A -147.6(14)
C44 Ru4 O24A C24A 152.4(4)
C34 Ru4 O24A C24A 174.5(4)
C14 Ru4 O24A C24A -114.4(4)
Na2 Ru4 O24A C24A 149.4(5)
O34A Ru4 O24A Na2 -162.6(2)
C64 Ru4 O24A Na2 117.4(3)
N15A Ru4 O24A Na2 -80.5(2)
C24 Ru4 O24A Na2 60.0(3)
C54 Ru4 O24A Na2 62.9(15)
C44 Ru4 O24A Na2 3.0(4)
C34 Ru4 O24A Na2 25.0(3)
C14 Ru4 O24A Na2 96.1(3)
O24A C24A C34A O34A -1.1(8)
N14A C24A C34A O34A -177.9(5)
O24A C24A C34A C44A 175.6(6)
N14A C24A C34A C44A -1.2(9)
C44A C34A O34A Ru4 173.2(5)
C24A C34A O34A Ru4 -10.4(7)
O24A Ru4 O34A C34A 12.6(4)
C64 Ru4 O34A C34A 150.8(4)
N15A Ru4 O34A C34A -75.8(4)
C24 Ru4 O34A C34A 92.4(5)
C54 Ru4 O34A C34A -174.2(4)
C44 Ru4 O34A C34A -152.3(4)
C34 Ru4 O34A C34A 137.4(15)
C14 Ru4 O34A C34A 113.8(4)
Na2 Ru4 O34A C34A -0.4(4)
O34A C34A C44A C54A 178.4(6)
C24A C34A C44A C54A 2.0(10)
C34A C44A C54A C64A -0.5(11)
C44A C54A C64A N14A -1.9(11)
C24A N14A C64A C54A 2.7(9)
Ru6 N14A C64A C54A -163.4(5)
O35A Ru5 C15 C65 -27.3(6)
O25A Ru5 C15 C65 165.8(4)
C55 Ru5 C15 C65 28.2(4)
C35 Ru5 C15 C65 102.0(5)
N16A Ru5 C15 C65 -108.7(4)
C45 Ru5 C15 C65 65.6(5)
C25 Ru5 C15 C65 131.4(7)
Na2 Ru5 C15 C65 172.1(4)
O35A Ru5 C15 C25 -158.7(4)
O25A Ru5 C15 C25 34.4(6)
C55 Ru5 C15 C25 -103.2(5)
C35 Ru5 C15 C25 -29.4(4)
N16A Ru5 C15 C25 119.9(4)
C45 Ru5 C15 C25 -65.7(5)
C65 Ru5 C15 C25 -131.4(7)
Na2 Ru5 C15 C25 40.7(4)
O35A Ru5 C15 C115 87.6(8)
O25A Ru5 C15 C115 -79.3(9)
C55 Ru5 C15 C115 143.1(9)
C35 Ru5 C15 C115 -143.2(9)
N16A Ru5 C15 C115 6.2(8)
C45 Ru5 C15 C115 -179.5(8)
C65 Ru5 C15 C115 114.9(10)
C25 Ru5 C15 C115 -113.7(10)
Na2 Ru5 C15 C115 -73.0(8)
C65 C15 C115 C315 -110.1(9)
C25 C15 C115 C315 70.6(10)
Ru5 C15 C115 C315 160.1(7)
C65 C15 C115 C215 15.3(11)
C25 C15 C115 C215 -164.0(8)
Ru5 C15 C115 C215 -74.5(10)
C65 C15 C25 C35 -0.2(10)
C115 C15 C25 C35 179.2(7)
Ru5 C15 C25 C35 52.3(6)
C65 C15 C25 Ru5 -52.5(6)
C115 C15 C25 Ru5 126.9(6)
O35A Ru5 C25 C35 -37.3(13)
O25A Ru5 C25 C35 70.3(4)
C55 Ru5 C25 C35 -66.0(4)
N16A Ru5 C25 C35 161.7(4)
C45 Ru5 C25 C35 -27.7(4)
C65 Ru5 C25 C35 -102.9(5)
C15 Ru5 C25 C35 -132.4(6)
Na2 Ru5 C25 C35 90.8(4)
O35A Ru5 C25 C15 95.1(11)
O25A Ru5 C25 C15 -157.2(4)
C55 Ru5 C25 C15 66.5(5)
C35 Ru5 C25 C15 132.4(6)
N16A Ru5 C25 C15 -65.8(4)
C45 Ru5 C25 C15 104.7(5)
C65 Ru5 C25 C15 29.5(4)
Na2 Ru5 C25 C15 -136.7(5)
C15 C25 C35 C45 0.4(11)
Ru5 C25 C35 C45 54.2(6)
C15 C25 C35 Ru5 -53.8(6)
O35A Ru5 C35 C45 35.1(6)
O25A Ru5 C35 C45 111.0(5)
C55 Ru5 C35 C45 -31.0(5)
N16A Ru5 C35 C45 -164.6(4)
C65 Ru5 C35 C45 -68.3(5)
C25 Ru5 C35 C45 -134.4(7)
C15 Ru5 C35 C45 -105.4(5)
Na2 Ru5 C35 C45 148.8(5)
O35A Ru5 C35 C25 169.5(4)
O25A Ru5 C35 C25 -114.5(4)
C55 Ru5 C35 C25 103.4(5)
N16A Ru5 C35 C25 -30.2(6)
C45 Ru5 C35 C25 134.4(7)
C65 Ru5 C35 C25 66.1(4)
C15 Ru5 C35 C25 29.0(4)
Na2 Ru5 C35 C25 -76.8(4)
C25 C35 C45 C55 -1.2(10)
Ru5 C35 C45 C55 53.2(6)
C25 C35 C45 C145 -176.7(7)
Ru5 C35 C45 C145 -122.3(7)
C25 C35 C45 Ru5 -54.4(6)
O35A Ru5 C45 C35 -153.8(4)
O25A Ru5 C45 C35 -73.0(5)
C55 Ru5 C45 C35 130.1(7)
N16A Ru5 C45 C35 102.8(16)
C65 Ru5 C45 C35 101.4(5)
C25 Ru5 C45 C35 28.3(4)
C15 Ru5 C45 C35 65.1(5)
Na2 Ru5 C45 C35 -31.6(5)
O35A Ru5 C45 C55 76.1(5)
O25A Ru5 C45 C55 156.8(4)
C35 Ru5 C45 C55 -130.1(7)
N16A Ru5 C45 C55 -27.3(18)
C65 Ru5 C45 C55 -28.7(5)
C25 Ru5 C45 C55 -101.8(5)
C15 Ru5 C45 C55 -65.0(5)
Na2 Ru5 C45 C55 -161.7(4)
O35A Ru5 C45 C145 -37.3(8)
O25A Ru5 C45 C145 43.5(8)
C55 Ru5 C45 C145 -113.3(9)
C35 Ru5 C45 C145 116.6(9)
N16A Ru5 C45 C145 -140.6(14)
C65 Ru5 C45 C145 -142.0(8)
C25 Ru5 C45 C145 144.9(8)
C15 Ru5 C45 C145 -178.4(8)
Na2 Ru5 C45 C145 85.0(7)
C35 C45 C55 C65 1.8(10)
C145 C45 C55 C65 177.4(7)
Ru5 C45 C55 C65 55.4(6)
C35 C45 C55 Ru5 -53.7(6)
C145 C45 C55 Ru5 121.9(7)
O35A Ru5 C55 C65 121.2(4)
O25A Ru5 C55 C65 -167.1(4)
C35 Ru5 C55 C65 -102.8(5)
N16A Ru5 C55 C65 41.2(6)
C45 Ru5 C55 C65 -132.9(7)
C25 Ru5 C55 C65 -65.1(5)
C15 Ru5 C55 C65 -27.9(4)
Na2 Ru5 C55 C65 -103.1(5)
O35A Ru5 C55 C45 -105.9(5)
O25A Ru5 C55 C45 -34.2(6)
C35 Ru5 C55 C45 30.1(5)
N16A Ru5 C55 C45 174.2(4)
C65 Ru5 C55 C45 132.9(7)
C25 Ru5 C55 C45 67.8(5)
C15 Ru5 C55 C45 105.0(5)
Na2 Ru5 C55 C45 29.9(7)
C45 C55 C65 C15 -1.6(11)
Ru5 C55 C65 C15 53.5(6)
C45 C55 C65 Ru5 -55.1(6)
C25 C15 C65 C55 0.8(10)
C115 C15 C65 C55 -178.6(7)
Ru5 C15 C65 C55 -51.9(6)
C25 C15 C65 Ru5 52.7(6)
C115 C15 C65 Ru5 -126.7(7)
O35A Ru5 C65 C55 -63.1(5)
O25A Ru5 C65 C55 62.6(16)
C35 Ru5 C65 C55 66.5(5)
N16A Ru5 C65 C55 -150.5(4)
C45 Ru5 C65 C55 29.3(5)
C25 Ru5 C65 C55 104.4(5)
C15 Ru5 C65 C55 134.2(7)
Na2 Ru5 C65 C55 123.0(4)
O35A Ru5 C65 C15 162.7(4)
O25A Ru5 C65 C15 -71.6(16)
C55 Ru5 C65 C15 -134.2(7)
C35 Ru5 C65 C15 -67.7(5)
N16A Ru5 C65 C15 75.3(5)
C45 Ru5 C65 C15 -104.9(5)
C25 Ru5 C65 C15 -29.8(4)
Na2 Ru5 C65 C15 -11.2(6)
O34A Ru4 N15A C65A -51.6(5)
O24A Ru4 N15A C65A -131.6(5)
C64 Ru4 N15A C65A 31.9(6)
C24 Ru4 N15A C65A 141.1(5)
C54 Ru4 N15A C65A 53.9(5)
C44 Ru4 N15A C65A 90.0(5)
C34 Ru4 N15A C65A 123.3(5)
C14 Ru4 N15A C65A 66.5(15)
Na2 Ru4 N15A C65A -172.6(5)
O34A Ru4 N15A C25A 137.8(5)
O24A Ru4 N15A C25A 57.8(5)
C64 Ru4 N15A C25A -138.6(5)
C24 Ru4 N15A C25A -29.4(6)
C54 Ru4 N15A C25A -116.7(5)
C44 Ru4 N15A C25A -80.6(5)
C34 Ru4 N15A C25A -47.3(5)
C14 Ru4 N15A C25A -104.1(14)
Na2 Ru4 N15A C25A 16.8(4)
C65A N15A C25A O25A -174.0(6)
Ru4 N15A C25A O25A -3.5(8)
C65A N15A C25A C35A 3.8(9)
Ru4 N15A C25A C35A 174.2(4)
N15A C25A O25A Ru5 -175.2(4)
C35A C25A O25A Ru5 7.0(7)
N15A C25A O25A Na2 -31.4(9)
C35A C25A O25A Na2 150.8(5)
O35A Ru5 O25A C25A -5.7(4)
C55 Ru5 O25A C25A -80.5(5)
C35 Ru5 O25A C25A -137.2(4)
N16A Ru5 O25A C25A 79.1(4)
C45 Ru5 O25A C25A -101.6(4)
C65 Ru5 O25A C25A -133.4(14)
C25 Ru5 O25A C25A -172.9(4)
C15 Ru5 O25A C25A 166.1(4)
Na2 Ru5 O25A C25A 156.4(5)
O35A Ru5 O25A Na2 -162.1(2)
C55 Ru5 O25A Na2 123.1(3)
C35 Ru5 O25A Na2 66.4(3)
N16A Ru5 O25A Na2 -77.3(2)
C45 Ru5 O25A Na2 102.0(3)
C65 Ru5 O25A Na2 70.3(15)
C25 Ru5 O25A Na2 30.7(3)
C15 Ru5 O25A Na2 9.7(4)
O25A C25A C35A O35A -4.1(8)
N15A C25A C35A O35A 178.2(5)
O25A C25A C35A C45A 172.2(6)
N15A C25A C35A C45A -5.6(9)
C45A C35A O35A Ru5 -177.1(5)
C25A C35A O35A Ru5 -1.2(7)
O25A Ru5 O35A C35A 3.6(4)
C55 Ru5 O35A C35A 142.3(5)
C35 Ru5 O35A C35A 84.3(5)
N16A Ru5 O35A C35A -84.1(4)
C45 Ru5 O35A C35A 105.0(4)
C65 Ru5 O35A C35A 175.5(4)
C25 Ru5 O35A C35A 114.1(11)
C15 Ru5 O35A C35A -167.6(4)
Na2 Ru5 O35A C35A -9.4(4)
O35A C35A C45A C55A 179.9(6)
C25A C35A C45A C55A 3.9(10)
C35A C45A C55A C65A -0.8(11)
C25A N15A C65A C55A -0.4(10)
Ru4 N15A C65A C55A -171.5(6)
C45A C55A C65A N15A -1.1(11)
C24A N14A Ru6 O36A 146.8(5)
C64A N14A Ru6 O36A -47.6(5)
C24A N14A Ru6 O26A 68.1(4)
C64A N14A Ru6 O26A -126.3(5)
C24A N14A Ru6 C66 -129.4(5)
C64A N14A Ru6 C66 36.2(6)
C24A N14A Ru6 C56 -111.3(5)
C64A N14A Ru6 C56 54.3(5)
C24A N14A Ru6 C26 -22.7(6)
C64A N14A Ru6 C26 142.9(5)
C24A N14A Ru6 C46 -76.3(5)
C64A N14A Ru6 C46 89.3(5)
C24A N14A Ru6 C36 -42.2(5)
C64A N14A Ru6 C36 123.4(5)
C24A N14A Ru6 C16 -71.9(12)
C64A N14A Ru6 C16 93.7(11)
C24A N14A Ru6 Na2 28.2(4)
C64A N14A Ru6 Na2 -166.1(5)
O36A Ru6 C16 C26 -159.3(4)
O26A Ru6 C16 C26 -77.9(4)
N14A Ru6 C16 C26 61.0(12)
C66 Ru6 C16 C26 131.5(6)
C56 Ru6 C16 C26 102.8(5)
C46 Ru6 C16 C26 65.4(4)
C36 Ru6 C16 C26 29.4(4)
Na2 Ru6 C16 C26 -37.0(4)
O36A Ru6 C16 C66 69.2(4)
O26A Ru6 C16 C66 150.6(4)
N14A Ru6 C16 C66 -70.6(12)
C56 Ru6 C16 C66 -28.7(4)
C26 Ru6 C16 C66 -131.5(6)
C46 Ru6 C16 C66 -66.1(4)
C36 Ru6 C16 C66 -102.1(5)
Na2 Ru6 C16 C66 -168.6(4)
O36A Ru6 C16 C116 -43.3(7)
O26A Ru6 C16 C116 38.1(7)
N14A Ru6 C16 C116 176.9(8)
C66 Ru6 C16 C116 -112.5(8)
C56 Ru6 C16 C116 -141.2(8)
C26 Ru6 C16 C116 116.0(8)
C46 Ru6 C16 C116 -178.6(7)
C36 Ru6 C16 C116 145.4(8)
Na2 Ru6 C16 C116 78.9(7)
C26 C16 C116 C316 24.4(10)
C66 C16 C116 C316 -153.9(7)
Ru6 C16 C116 C316 -66.9(10)
C26 C16 C116 C216 -98.5(9)
C66 C16 C116 C216 83.2(10)
Ru6 C16 C116 C216 170.3(7)
C66 C16 C26 C36 -3.3(9)
C116 C16 C26 C36 178.3(6)
Ru6 C16 C26 C36 -54.6(6)
C66 C16 C26 Ru6 51.3(5)
C116 C16 C26 Ru6 -127.1(7)
O36A Ru6 C26 C16 31.9(6)
O26A Ru6 C26 C16 107.3(4)
N14A Ru6 C26 C16 -164.4(4)
C66 Ru6 C26 C16 -29.9(4)
C56 Ru6 C26 C16 -66.9(4)
C46 Ru6 C26 C16 -104.7(4)
C36 Ru6 C26 C16 -132.2(6)
Na2 Ru6 C26 C16 141.2(4)
O36A Ru6 C26 C36 164.1(4)
O26A Ru6 C26 C36 -120.4(4)
N14A Ru6 C26 C36 -32.2(5)
C66 Ru6 C26 C36 102.3(4)
C56 Ru6 C26 C36 65.4(4)
C46 Ru6 C26 C36 27.6(4)
C16 Ru6 C26 C36 132.2(6)
Na2 Ru6 C26 C36 -86.5(4)
C16 C26 C36 C46 2.5(10)
Ru6 C26 C36 C46 -52.4(6)
C16 C26 C36 Ru6 54.9(6)
O36A Ru6 C36 C46 50.8(16)
O26A Ru6 C36 C46 -158.6(4)
N14A Ru6 C36 C46 -68.0(4)
C66 Ru6 C36 C46 67.5(5)
C56 Ru6 C36 C46 30.5(4)
C26 Ru6 C36 C46 134.5(6)
C16 Ru6 C36 C46 105.4(5)
Na2 Ru6 C36 C46 -145.0(4)
O36A Ru6 C36 C26 -83.7(15)
O26A Ru6 C36 C26 66.9(4)
N14A Ru6 C36 C26 157.5(4)
C66 Ru6 C36 C26 -67.0(4)
C56 Ru6 C36 C26 -104.0(5)
C46 Ru6 C36 C26 -134.5(6)
C16 Ru6 C36 C26 -29.1(4)
Na2 Ru6 C36 C26 80.5(4)
C26 C36 C46 C56 -1.3(10)
Ru6 C36 C46 C56 -53.4(6)
C26 C36 C46 C146 176.7(6)
Ru6 C36 C46 C146 124.7(7)
C26 C36 C46 Ru6 52.0(6)
O36A Ru6 C46 C36 -168.6(4)
O26A Ru6 C46 C36 35.3(6)
N14A Ru6 C46 C36 114.2(4)
C66 Ru6 C46 C36 -102.2(5)
C56 Ru6 C46 C36 -130.7(7)
C26 Ru6 C46 C36 -28.2(4)
C16 Ru6 C46 C36 -64.8(4)
Na2 Ru6 C46 C36 34.4(4)
O36A Ru6 C46 C56 -37.9(6)
O26A Ru6 C46 C56 166.0(4)
N14A Ru6 C46 C56 -115.1(5)
C66 Ru6 C46 C56 28.5(4)
C26 Ru6 C46 C56 102.6(5)
C36 Ru6 C46 C56 130.7(7)
C16 Ru6 C46 C56 65.9(5)
Na2 Ru6 C46 C56 165.1(4)
O36A Ru6 C46 C146 76.5(8)
O26A Ru6 C46 C146 -79.6(9)
N14A Ru6 C46 C146 -0.7(8)
C66 Ru6 C46 C146 142.9(8)
C56 Ru6 C46 C146 114.4(10)
C26 Ru6 C46 C146 -143.0(8)
C36 Ru6 C46 C146 -114.9(9)
C16 Ru6 C46 C146 -179.7(8)
Na2 Ru6 C46 C146 -80.5(8)
C36 C46 C56 C66 1.1(10)
C146 C46 C56 C66 -176.9(7)
Ru6 C46 C56 C66 -53.2(6)
C36 C46 C56 Ru6 54.4(6)
C146 C46 C56 Ru6 -123.7(7)
O36A Ru6 C56 C66 -72.9(5)
O26A Ru6 C56 C66 24.5(19)
N14A Ru6 C56 C66 -159.4(4)
C26 Ru6 C56 C66 66.3(5)
C46 Ru6 C56 C66 133.1(7)
C36 Ru6 C56 C66 103.5(5)
C16 Ru6 C56 C66 29.1(4)
Na2 Ru6 C56 C66 110.2(5)
O36A Ru6 C56 C46 154.0(4)
O26A Ru6 C56 C46 -108.6(16)
N14A Ru6 C56 C46 67.5(5)
C66 Ru6 C56 C46 -133.1(7)
C26 Ru6 C56 C46 -66.9(5)
C36 Ru6 C56 C46 -29.7(4)
C16 Ru6 C56 C46 -104.0(5)
Na2 Ru6 C56 C46 -22.9(6)
C46 C56 C66 C16 -2.2(11)
Ru6 C56 C66 C16 -56.2(6)
C46 C56 C66 Ru6 54.0(6)
C26 C16 C66 C56 3.2(10)
C116 C16 C66 C56 -178.4(7)
Ru6 C16 C66 C56 55.5(6)
C26 C16 C66 Ru6 -52.2(5)
C116 C16 C66 Ru6 126.2(6)
O36A Ru6 C66 C56 111.3(5)
O26A Ru6 C66 C56 -175.0(4)
N14A Ru6 C66 C56 29.9(6)
C26 Ru6 C66 C56 -103.4(5)
C46 Ru6 C66 C56 -29.0(5)
C36 Ru6 C66 C56 -65.8(5)
C16 Ru6 C66 C56 -132.9(7)
Na2 Ru6 C66 C56 -116.0(5)
O36A Ru6 C66 C16 -115.8(4)
O26A Ru6 C66 C16 -42.1(5)
N14A Ru6 C66 C16 162.8(4)
C56 Ru6 C66 C16 132.9(7)
C26 Ru6 C66 C16 29.5(4)
C46 Ru6 C66 C16 103.9(5)
C36 Ru6 C66 C16 67.1(4)
Na2 Ru6 C66 C16 16.9(6)
O35A Ru5 N16A C26A 139.5(5)
O25A Ru5 N16A C26A 59.8(5)
C55 Ru5 N16A C26A -139.1(5)
C35 Ru5 N16A C26A -25.7(7)
C45 Ru5 N16A C26A -116.1(16)
C65 Ru5 N16A C26A -114.8(5)
C25 Ru5 N16A C26A -44.8(6)
C15 Ru5 N16A C26A -78.8(5)
Na2 Ru5 N16A C26A 19.9(5)
O35A Ru5 N16A C66A -46.6(4)
O25A Ru5 N16A C66A -126.2(5)
C55 Ru5 N16A C66A 34.9(6)
C35 Ru5 N16A C66A 148.3(5)
C45 Ru5 N16A C66A 57.9(17)
C65 Ru5 N16A C66A 59.2(5)
C25 Ru5 N16A C66A 129.2(5)
C15 Ru5 N16A C66A 95.2(5)
Na2 Ru5 N16A C66A -166.1(5)
C66A N16A C26A O26A -179.8(6)
Ru5 N16A C26A O26A -5.9(8)
C66A N16A C26A C36A 2.1(9)
Ru5 N16A C26A C36A 176.1(4)
N16A C26A O26A Ru6 -164.0(5)
C36A C26A O26A Ru6 14.1(7)
N16A C26A O26A Na2 -30.8(9)
C36A C26A O26A Na2 147.3(5)
O36A Ru6 O26A C26A -16.7(4)
N14A Ru6 O26A C26A 67.8(4)
C66 Ru6 O26A C26A -95.3(5)
C56 Ru6 O26A C26A -116.0(16)
C26 Ru6 O26A C26A -157.2(4)
C46 Ru6 O26A C26A 146.5(5)
C36 Ru6 O26A C26A 168.3(4)
C16 Ru6 O26A C26A -120.4(4)
Na2 Ru6 O26A C26A 147.9(5)
O36A Ru6 O26A Na2 -164.6(2)
N14A Ru6 O26A Na2 -80.1(2)
C66 Ru6 O26A Na2 116.9(3)
C56 Ru6 O26A Na2 96.1(16)
C26 Ru6 O26A Na2 55.0(2)
C46 Ru6 O26A Na2 -1.3(5)
C36 Ru6 O26A Na2 20.5(3)
C16 Ru6 O26A Na2 91.7(2)
O26A C26A C36A O36A 0.6(9)
N16A C26A C36A O36A 178.7(6)
O26A C26A C36A C46A 177.4(6)
N16A C26A C36A C46A -4.5(10)
C46A C36A O36A Ru6 168.0(5)
C26A C36A O36A Ru6 -15.4(7)
O26A Ru6 O36A C36A 17.0(4)
N14A Ru6 O36A C36A -70.8(4)
C66 Ru6 O36A C36A 152.6(5)
C56 Ru6 O36A C36A -171.8(5)
C26 Ru6 O36A C36A 97.7(5)
C46 Ru6 O36A C36A -148.8(4)
C36 Ru6 O36A C36A 169.1(13)
C16 Ru6 O36A C36A 117.3(4)
Na2 Ru6 O36A C36A 6.0(5)
O36A C36A C46A C56A -178.9(6)
C26A C36A C46A C56A 4.5(10)
C36A C46A C56A C66A -2.3(10)
C46A C56A C66A N16A -0.1(11)
C26A N16A C66A C56A 0.2(9)
Ru5 N16A C66A C56A -174.3(5)
C26A O26A Na2 O25A 0.9(6)
Ru6 O26A Na2 O25A 136.60(19)
C26A O26A Na2 O24A -83.9(5)
Ru6 O26A Na2 O24A 51.82(19)
C26A O26A Na2 Cl2 138.8(5)
Ru6 O26A Na2 Cl2 -85.5(2)
C26A O26A Na2 Ru4 -63.0(6)
Ru6 O26A Na2 Ru4 72.77(19)
C26A O26A Na2 Ru6 -135.7(6)
C26A O26A Na2 Ru5 33.7(5)
Ru6 O26A Na2 Ru5 169.44(19)
C25A O25A Na2 O26A -88.6(6)
Ru5 O25A Na2 O26A 57.23(19)
C25A O25A Na2 O24A -0.8(6)
Ru5 O25A Na2 O24A 145.02(18)
C25A O25A Na2 Cl2 139.0(5)
Ru5 O25A Na2 Cl2 -75.2(2)
C25A O25A Na2 Ru4 33.3(5)
Ru5 O25A Na2 Ru4 179.15(18)
C25A O25A Na2 Ru6 -60.8(6)
Ru5 O25A Na2 Ru6 85.02(17)
C25A O25A Na2 Ru5 -145.9(7)
C24A O24A Na2 O26A 10.8(5)
Ru4 O24A Na2 O26A 148.66(19)
C24A O24A Na2 O25A -78.2(5)
Ru4 O24A Na2 O25A 59.67(18)
C24A O24A Na2 Cl2 142.2(5)
Ru4 O24A Na2 Cl2 -79.9(2)
C24A O24A Na2 Ru4 -137.9(6)
C24A O24A Na2 Ru6 42.7(5)
Ru4 O24A Na2 Ru6 -179.43(19)
C24A O24A Na2 Ru5 -55.7(6)
Ru4 O24A Na2 Ru5 82.17(17)
O34A Ru4 Na2 O26A -16.8(2)
O24A Ru4 Na2 O26A -36.4(2)
C64 Ru4 Na2 O26A -149.0(3)
N15A Ru4 Na2 O26A 58.8(2)
C24 Ru4 Na2 O26A -150.2(3)
C54 Ru4 Na2 O26A 154.9(3)
C44 Ru4 Na2 O26A 145.6(2)
C34 Ru4 Na2 O26A 169.7(3)
C14 Ru4 Na2 O26A -130.6(2)
O34A Ru4 Na2 O25A -92.33(19)
O24A Ru4 Na2 O25A -111.9(2)
C64 Ru4 Na2 O25A 135.4(3)
N15A Ru4 Na2 O25A -16.74(18)
C24 Ru4 Na2 O25A 134.2(2)
C54 Ru4 Na2 O25A 79.4(3)
C44 Ru4 Na2 O25A 70.1(2)
C34 Ru4 Na2 O25A 94.2(3)
C14 Ru4 Na2 O25A 153.9(2)
O34A Ru4 Na2 O24A 19.6(2)
C64 Ru4 Na2 O24A -112.7(4)
N15A Ru4 Na2 O24A 95.2(2)
C24 Ru4 Na2 O24A -113.8(3)
C54 Ru4 Na2 O24A -168.7(3)
C44 Ru4 Na2 O24A -178.0(3)
C34 Ru4 Na2 O24A -153.9(3)
C14 Ru4 Na2 O24A -94.2(3)
O34A Ru4 Na2 Cl2 142.88(16)
O24A Ru4 Na2 Cl2 123.3(2)
C64 Ru4 Na2 Cl2 10.6(3)
N15A Ru4 Na2 Cl2 -141.53(16)
C24 Ru4 Na2 Cl2 9.4(2)
C54 Ru4 Na2 Cl2 -45.4(3)
C44 Ru4 Na2 Cl2 -54.7(2)
C34 Ru4 Na2 Cl2 -30.6(2)
C14 Ru4 Na2 Cl2 29.1(2)
O34A Ru4 Na2 Ru6 20.14(16)
O24A Ru4 Na2 Ru6 0.53(18)
C64 Ru4 Na2 Ru6 -112.1(3)
N15A Ru4 Na2 Ru6 95.73(15)
C24 Ru4 Na2 Ru6 -113.3(2)
C54 Ru4 Na2 Ru6 -168.2(3)
C44 Ru4 Na2 Ru6 -177.5(2)
C34 Ru4 Na2 Ru6 -153.3(2)
C14 Ru4 Na2 Ru6 -93.68(19)
O34A Ru4 Na2 Ru5 -91.80(16)
O24A Ru4 Na2 Ru5 -111.4(2)
C64 Ru4 Na2 Ru5 135.9(3)
N15A Ru4 Na2 Ru5 -16.21(14)
C24 Ru4 Na2 Ru5 134.7(2)
C54 Ru4 Na2 Ru5 79.9(3)
C44 Ru4 Na2 Ru5 70.6(2)
C34 Ru4 Na2 Ru5 94.7(2)
C14 Ru4 Na2 Ru5 154.38(19)
O36A Ru6 Na2 O26A 17.0(2)
N14A Ru6 Na2 O26A 95.5(2)
C66 Ru6 Na2 O26A -107.6(4)
C56 Ru6 Na2 O26A -166.4(4)
C26 Ru6 Na2 O26A -120.0(3)
C46 Ru6 Na2 O26A 179.2(3)
C36 Ru6 Na2 O26A -159.9(3)
C16 Ru6 Na2 O26A -97.0(3)
O36A Ru6 Na2 O25A -32.5(2)
O26A Ru6 Na2 O25A -49.5(2)
N14A Ru6 Na2 O25A 46.0(2)
C66 Ru6 Na2 O25A -157.1(3)
C56 Ru6 Na2 O25A 144.1(4)
C26 Ru6 Na2 O25A -169.5(3)
C46 Ru6 Na2 O25A 129.7(3)
C36 Ru6 Na2 O25A 150.6(3)
C16 Ru6 Na2 O25A -146.5(2)
O36A Ru6 Na2 O24A -103.6(2)
O26A Ru6 Na2 O24A -120.5(2)
N14A Ru6 Na2 O24A -25.04(19)
C66 Ru6 Na2 O24A 131.9(3)
C56 Ru6 Na2 O24A 73.0(4)
C26 Ru6 Na2 O24A 119.5(2)
C46 Ru6 Na2 O24A 58.7(2)
C36 Ru6 Na2 O24A 79.5(2)
C16 Ru6 Na2 O24A 142.4(2)
O36A Ru6 Na2 Cl2 131.11(17)
O26A Ru6 Na2 Cl2 114.1(2)
N14A Ru6 Na2 Cl2 -150.36(17)
C66 Ru6 Na2 Cl2 6.5(3)
C56 Ru6 Na2 Cl2 -52.3(4)
C26 Ru6 Na2 Cl2 -5.8(2)
C46 Ru6 Na2 Cl2 -66.7(2)
C36 Ru6 Na2 Cl2 -45.8(2)
C16 Ru6 Na2 Cl2 17.1(2)
O36A Ru6 Na2 Ru4 -103.91(16)
O26A Ru6 Na2 Ru4 -120.9(2)
N14A Ru6 Na2 Ru4 -25.39(15)
C66 Ru6 Na2 Ru4 131.5(3)
C56 Ru6 Na2 Ru4 72.7(4)
C26 Ru6 Na2 Ru4 119.1(2)
C46 Ru6 Na2 Ru4 58.3(2)
C36 Ru6 Na2 Ru4 79.2(2)
C16 Ru6 Na2 Ru4 142.07(19)
O36A Ru6 Na2 Ru5 6.60(17)
O26A Ru6 Na2 Ru5 -10.37(19)
N14A Ru6 Na2 Ru5 85.12(15)
C66 Ru6 Na2 Ru5 -118.0(3)
C56 Ru6 Na2 Ru5 -176.8(3)
C26 Ru6 Na2 Ru5 -130.3(2)
C46 Ru6 Na2 Ru5 168.8(2)
C36 Ru6 Na2 Ru5 -170.3(2)
C16 Ru6 Na2 Ru5 -107.42(19)
O35A Ru5 Na2 O26A -96.48(19)
O25A Ru5 Na2 O26A -116.4(2)
C55 Ru5 Na2 O26A 135.4(4)
C35 Ru5 Na2 O26A 135.1(3)
N16A Ru5 Na2 O26A -18.88(19)
C45 Ru5 Na2 O26A 154.4(3)
C65 Ru5 Na2 O26A 76.9(3)
C25 Ru5 Na2 O26A 95.2(3)
C15 Ru5 Na2 O26A 70.0(2)
O35A Ru5 Na2 O25A 20.0(2)
C55 Ru5 Na2 O25A -108.2(4)
C35 Ru5 Na2 O25A -108.5(3)
N16A Ru5 Na2 O25A 97.6(2)
C45 Ru5 Na2 O25A -89.2(3)
C65 Ru5 Na2 O25A -166.7(3)
C25 Ru5 Na2 O25A -148.4(3)
C15 Ru5 Na2 O25A -173.5(3)
O35A Ru5 Na2 O24A -19.0(2)
O25A Ru5 Na2 O24A -39.0(2)
C55 Ru5 Na2 O24A -147.2(4)
C35 Ru5 Na2 O24A -147.5(3)
N16A Ru5 Na2 O24A 58.6(2)
C45 Ru5 Na2 O24A -128.2(3)
C65 Ru5 Na2 O24A 154.3(3)
C25 Ru5 Na2 O24A 172.6(3)
C15 Ru5 Na2 O24A 147.5(2)
O35A Ru5 Na2 Cl2 146.15(16)
O25A Ru5 Na2 Cl2 126.2(2)
C55 Ru5 Na2 Cl2 18.0(4)
C35 Ru5 Na2 Cl2 17.7(2)
N16A Ru5 Na2 Cl2 -136.26(17)
C45 Ru5 Na2 Cl2 37.0(2)
C65 Ru5 Na2 Cl2 -40.5(3)
C25 Ru5 Na2 Cl2 -22.2(2)
C15 Ru5 Na2 Cl2 -47.4(2)
O35A Ru5 Na2 Ru4 19.14(16)
O25A Ru5 Na2 Ru4 -0.81(17)
C55 Ru5 Na2 Ru4 -109.0(4)
C35 Ru5 Na2 Ru4 -109.3(2)
N16A Ru5 Na2 Ru4 96.74(15)
C45 Ru5 Na2 Ru4 -90.0(2)
C65 Ru5 Na2 Ru4 -167.5(3)
C25 Ru5 Na2 Ru4 -149.2(2)
C15 Ru5 Na2 Ru4 -174.4(2)
O35A Ru5 Na2 Ru6 -89.72(15)
O25A Ru5 Na2 Ru6 -109.68(19)
C55 Ru5 Na2 Ru6 142.1(4)
C35 Ru5 Na2 Ru6 141.9(2)
N16A Ru5 Na2 Ru6 -12.13(15)
C45 Ru5 Na2 Ru6 161.1(2)
C65 Ru5 Na2 Ru6 83.6(3)
C25 Ru5 Na2 Ru6 101.9(2)
C15 Ru5 Na2 Ru6 76.8(2)
C6 C1 C2 C3 0.0
C1 C2 C3 C4 0.0
C2 C3 C4 C5 0.0
C3 C4 C5 C6 0.0
C4 C5 C6 C1 0.0
C2 C1 C6 C5 0.0
